data_4344548
loop_
_publ_author_name
'Clarke, Ryan M.'
'Hazin, Khatera'
'Thompson, John R.'
'Savard, Didier'
'Prosser, Kathleen E.'
'Storr, Tim'

_publ_section_title
;
 Electronic Structure Description of a Doubly Oxidized Bimetallic Cobalt
 Complex with Proradical Ligands.
;
_journal_issue 2
_journal_name_full 'Inorganic chemistry'
_journal_page_first 762
_journal_page_last 774
_journal_paper_doi 10.1021/acs.inorgchem.5b02231
_journal_volume 55
_journal_year 2016
_chemical_formula_moiety 'C68 H90 Co2 N4 O4'
_chemical_formula_sum 'C68 H90 Co2 N4 O4'
_chemical_formula_weight 1145.29
_space_group_crystal_system triclinic
_space_group_IT_number 2
_space_group_name_Hall '-P 1'
_space_group_name_H-M_alt 'P -1'
_symmetry_space_group_name_Hall '-P 1'
_symmetry_space_group_name_H-M 'P -1'
_atom_sites_solution_hydrogens geom
_cell_angle_alpha 97.903(4)
_cell_angle_beta 106.447(3)
_cell_angle_gamma 103.449(3)
_cell_formula_units_Z 4
_cell_length_a 16.0869(13)
_cell_length_b 19.859(2)
_cell_length_c 25.845(3)
_cell_measurement_reflns_used 3475
_cell_measurement_temperature 103(2)
_cell_measurement_theta_max 22.041
_cell_measurement_theta_min 2.403
_cell_volume 7516.5(13)
_computing_cell_refinement 'SAINT v7.60A (Bruker, 2009)'
_computing_data_collection 'Bruker APEX2 (Bruker, 2014)'
_computing_data_reduction 'SAINT v7.60A (Bruker, 2009)'
_computing_structure_refinement 'XL (Sheldrick, 2008)'
_computing_structure_solution 'SIR97 (Burla et al., 2007)'
_diffrn_ambient_temperature 103(2)
_diffrn_measured_fraction_theta_full 0.916
_diffrn_measured_fraction_theta_max 0.916
_diffrn_measurement_device_type 'Bruker X8 APEX 2 area detector'
_diffrn_measurement_method '\f and \w scans'
_diffrn_radiation_type MoK\a
_diffrn_radiation_wavelength 0.71073
_diffrn_reflns_limit_h_max 16
_diffrn_reflns_limit_h_min -17
_diffrn_reflns_limit_k_max 21
_diffrn_reflns_limit_k_min -21
_diffrn_reflns_limit_l_max 27
_diffrn_reflns_limit_l_min -0
_diffrn_reflns_number 17545
_diffrn_reflns_theta_full 22.475
_diffrn_reflns_theta_max 22.475
_diffrn_reflns_theta_min 1.377
_exptl_absorpt_coefficient_mu 0.482
_exptl_absorpt_correction_T_max 0.953
_exptl_absorpt_correction_T_min 0.708
_exptl_absorpt_correction_type multi-scan
_exptl_absorpt_process_details
;
TWINABS-2008/2 (Bruker,2010) was used for absorption correction.
 
For component 1:
 wR2(int) was 0.0624 before and 0.0496 after correction.
 The Ratio of minimum to maximum transmission is 0.74.
 The \l/2 correction factor is Not present
 
For component 2:
 wR2(int) was 0.0699 before and 0.0525 after correction.
 The Ratio of minimum to maximum transmission not present.
 The \l/2 correction factor is Not present

Final HKLF 4 output contains 52658 reflections, Rint = 0.1153
 (11901 with I > 3sig(I), Rint = 0.0497)
;
_exptl_crystal_colour red
_exptl_crystal_density_diffrn 1.012
_exptl_crystal_description irregular
_exptl_crystal_F_000 2448
_exptl_crystal_size_max 0.12
_exptl_crystal_size_mid 0.10
_exptl_crystal_size_min 0.10
_refine_diff_density_max 0.570
_refine_diff_density_min -0.414
_refine_ls_extinction_method none
_refine_ls_goodness_of_fit_ref 0.959
_refine_ls_hydrogen_treatment constr
_refine_ls_matrix_type full
_refine_ls_number_parameters 1493
_refine_ls_number_reflns 17545
_refine_ls_number_restraints 1488
_refine_ls_restrained_S_all 0.930
_refine_ls_R_factor_all 0.1811
_refine_ls_R_factor_gt 0.0790
_refine_ls_shift/su_max 0.000
_refine_ls_shift/su_mean 0.000
_refine_ls_structure_factor_coef Fsqd
_refine_ls_weighting_details 'w=1/[\s^2^(Fo^2^)+(0.0902P)^2^] where P=(Fo^2^+2Fc^2^)/3'
_refine_ls_weighting_scheme calc
_refine_ls_wR_factor_gt 0.1629
_refine_ls_wR_factor_ref 0.2055
_reflns_Friedel_coverage 0.000
_reflns_number_gt 8311
_reflns_number_total 17545
_reflns_threshold_expression 'I > 2\s(I)'
_cod_data_source_file ic5b02231_si_002.cif
_cod_data_source_block Co2L2
_cod_depositor_comments
;
The following automatic conversions were performed:

'_exptl_absorpt_correction_type' value 'Multi-scan' changed to
'multi-scan' according to
/usr/data/users/saulius/crontab/automatic-downloads/current/ACS/lib/dictionaries/cif_core.dic
dictionary named 'cif_core.dic' version 2.4.2 from 2011-04-26.

Automatic conversion script
Id: cif_fix_values 4268 2015-11-12 08:31:59Z antanas 
;
_cod_original_cell_volume 7516.5(14)
_cod_database_code 4344548
_olex2_refinement_description
;
1. Twinned data refinement
 Scales: 0.5732(16) 0.4268(16)
2. Fixed Uiso
 At 1.2 times of:
  All C(H) groups, All C(H,H) groups
 At 1.5 times of:
  All C(H,H,H) groups
3. Restrained distances
 C61-C62 \\sim C61-C63 \\sim C61-C64
 with sigma of 0.01
 C62-C63 \\sim C63-C64 \\sim C64-C62
 with sigma of 0.01
 C61A-C62A \\sim C61A-C63A \\sim C61A-C64A
 with sigma of 0.01
 C62A-C63A \\sim C63A-C64A \\sim C64A-C62A
 with sigma of 0.01
4. Rigid body (RIGU) restrains
 All non-hydrogen atoms
 with sigma for 1-2 distances of 0.004 and sigma for 1-3 distances of 0.004
5. Others
 Sof(C61A)=Sof(C63A)=Sof(H63D)=Sof(H63E)=Sof(H63F)=Sof(C64A)=Sof(H64D)=
 Sof(H64E)=Sof(H64F)=Sof(C62A)=Sof(H62D)=Sof(H62E)=Sof(H62F)=1-FVAR(1)
 Sof(C61)=Sof(C62)=Sof(H62A)=Sof(H62B)=Sof(H62C)=Sof(C63)=Sof(H63A)=Sof(H63B)=
 Sof(H63C)=Sof(C64)=Sof(H64A)=Sof(H64B)=Sof(H64C)=FVAR(1)
6.a Secondary CH2 refined with riding coordinates:
 C21(H21A,H21B), C52(H52A,H52B), C89(H89A,H89B), C120(H12A,H12B)
6.b Me refined with riding coordinates:
 C63A(H63D,H63E,H63F)
6.c Aromatic/amide H refined with riding coordinates:
 C2(H2), C3(H3), C4(H4), C5(H5), C8(H8), C12(H12), C17(H17), C25(H25),
 C27(H27), C39(H39), C43(H43), C48(H48), C56(H56), C58(H58), C70(H70), C71(H71),
  C72(H72), C73(H73), C76(H76), C80(H80), C85(H85), C93(H93), C95(H95),
 C107(H107), C111(H111), C116(H116), C124(H124), C126(H126)
6.d Idealised Me refined as rotating group:
 C14(H14A,H14B,H14C), C15(H15A,H15B,H15C), C16(H16A,H16B,H16C), C19(H19A,H19B,
 H19C), C20(H20A,H20B,H20C), C23(H23A,H23B,H23C), C31(H31A,H31B,H31C), C32(H32A,
 H32B,H32C), C33(H33A,H33B,H33C), C35(H35A,H35B,H35C), C36(H36A,H36B,H36C),
 C37(H37A,H37B,H37C), C45(H45A,H45B,H45C), C46(H46A,H46B,H46C), C47(H47A,H47B,
 H47C), C50(H50A,H50B,H50C), C51(H51A,H51B,H51C), C54(H54A,H54B,H54C), C62(H62A,
 H62B,H62C), C63(H63A,H63B,H63C), C64(H64A,H64B,H64C), C66(H66A,H66B,H66C),
 C67(H67A,H67B,H67C), C68(H68A,H68B,H68C), C82(H82A,H82B,H82C), C83(H83A,H83B,
 H83C), C84(H84A,H84B,H84C), C87(H87A,H87B,H87C), C88(H88A,H88B,H88C), C91(H91A,
 H91B,H91C), C99(H99A,H99B,H99C), C100(H10A,H10B,H10C), C101(H10D,H10E,H10F),
 C103(H10G,H10H,H10I), C104(H10J,H10K,H10L), C105(H10M,H10N,H10O), C113(H11A,
 H11B,H11C), C114(H11D,H11E,H11F), C115(H11G,H11H,H11I), C118(H11J,H11K,H11L),
 C119(H11M,H11N,H11O), C122(H12C,H12D,H12E), C130(H13A,H13B,H13C), C131(H13D,
 H13E,H13F), C132(H13G,H13H,H13I), C134(H13J,H13K,H13L), C135(H13M,H13N,H13O),
 C136(H13P,H13Q,H13R), C64A(H64D,H64E,H64F), C62A(H62D,H62E,H62F)
;
_shelx_shelxl_version_number 2014/7
_olex2_submission_special_instructions 'No special instructions were received'

loop_
_space_group_symop_operation_xyz
'x, y, z'
'-x, -y, -z'

loop_
_atom_site_label
_atom_site_type_symbol
_atom_site_fract_x
_atom_site_fract_y
_atom_site_fract_z
_atom_site_U_iso_or_equiv
_atom_site_adp_type
_atom_site_occupancy
_atom_site_site_symmetry_order
_atom_site_calc_flag
_atom_site_refinement_flags_posn
_atom_site_refinement_flags_adp
_atom_site_refinement_flags_occupancy
_atom_site_disorder_assembly
_atom_site_disorder_group
C1 C 0.2479(6) 0.2028(5) 0.4299(4) 0.031(2) Uani 1 1 d . U . . .
C2 C 0.2998(6) 0.2635(5) 0.4699(4) 0.038(2) Uani 1 1 d . U . . .
H2 H 0.3272 0.3046 0.4592 0.046 Uiso 1 1 calc R . . . .
C3 C 0.3122(6) 0.2651(5) 0.5252(4) 0.045(3) Uani 1 1 d . U . . .
H3 H 0.3501 0.3065 0.5522 0.054 Uiso 1 1 calc R . . . .
C4 C 0.2694(6) 0.2062(5) 0.5418(4) 0.040(3) Uani 1 1 d . U . . .
H4 H 0.2755 0.2079 0.5796 0.048 Uiso 1 1 calc R . . . .
C5 C 0.2183(6) 0.1459(5) 0.5021(4) 0.042(3) Uani 1 1 d . U . . .
H5 H 0.1908 0.1053 0.5133 0.051 Uiso 1 1 calc R . . . .
C6 C 0.2054(6) 0.1424(5) 0.4456(4) 0.032(2) Uani 1 1 d . U . . .
C7 C 0.2371(6) 0.2042(5) 0.3711(4) 0.030(2) Uani 1 1 d . U . . .
C8 C 0.1514(6) 0.1806(5) 0.3294(4) 0.031(2) Uani 1 1 d . U . . .
H8 H 0.1009 0.1593 0.3396 0.037 Uiso 1 1 calc R . . . .
C9 C 0.1355(6) 0.1860(5) 0.2759(4) 0.033(2) Uani 1 1 d . U . . .
C10 C 0.2127(6) 0.2160(5) 0.2597(4) 0.032(2) Uani 1 1 d . U . . .
C11 C 0.2990(6) 0.2432(4) 0.3003(4) 0.029(2) Uani 1 1 d . U . . .
C12 C 0.3099(6) 0.2368(4) 0.3564(4) 0.028(2) Uani 1 1 d . U . . .
H12 H 0.3680 0.2554 0.3838 0.034 Uiso 1 1 calc R . . . .
C13 C 0.0381(6) 0.1602(6) 0.2343(4) 0.045(2) Uani 1 1 d . U . . .
C14 C 0.0304(6) 0.1034(5) 0.1844(4) 0.051(3) Uani 1 1 d . U . . .
H14A H -0.0315 0.0888 0.1584 0.077 Uiso 1 1 calc GR . . . .
H14B H 0.0451 0.0622 0.1974 0.077 Uiso 1 1 calc GR . . . .
H14C H 0.0726 0.1233 0.1658 0.077 Uiso 1 1 calc GR . . . .
C15 C 0.0122(6) 0.2232(5) 0.2141(4) 0.057(3) Uani 1 1 d . U . . .
H15A H 0.0037 0.2539 0.2440 0.085 Uiso 1 1 calc GR . . . .
H15B H -0.0442 0.2062 0.1827 0.085 Uiso 1 1 calc GR . . . .
H15C H 0.0604 0.2500 0.2024 0.085 Uiso 1 1 calc GR . . . .
C16 C -0.0317(6) 0.1262(6) 0.2608(4) 0.060(3) Uani 1 1 d . U . . .
H16A H -0.0354 0.1625 0.2891 0.090 Uiso 1 1 calc GR . . . .
H16B H -0.0127 0.0887 0.2777 0.090 Uiso 1 1 calc GR . . . .
H16C H -0.0911 0.1059 0.2322 0.090 Uiso 1 1 calc GR . . . .
C17 C 0.3776(6) 0.2817(4) 0.2913(4) 0.028(2) Uani 1 1 d . U . . .
H17 H 0.4318 0.2999 0.3220 0.034 Uiso 1 1 calc R . . . .
C18 C 0.4657(6) 0.3412(4) 0.2414(4) 0.028(2) Uani 1 1 d . U . . .
C19 C 0.4510(6) 0.4141(4) 0.2391(4) 0.036(2) Uani 1 1 d . U . . .
H19A H 0.3996 0.4099 0.2063 0.054 Uiso 1 1 calc GR . . . .
H19B H 0.5055 0.4466 0.2371 0.054 Uiso 1 1 calc GR . . . .
H19C H 0.4384 0.4324 0.2723 0.054 Uiso 1 1 calc GR . . . .
C20 C 0.5503(5) 0.3487(4) 0.2890(3) 0.033(2) Uani 1 1 d . U . . .
H20A H 0.5498 0.3788 0.3221 0.050 Uiso 1 1 calc GR . . . .
H20B H 0.6038 0.3704 0.2794 0.050 Uiso 1 1 calc GR . . . .
H20C H 0.5523 0.3018 0.2960 0.050 Uiso 1 1 calc GR . . . .
C21 C 0.4728(5) 0.3060(4) 0.1872(3) 0.031(2) Uani 1 1 d . U . . .
H21A H 0.5147 0.3401 0.1750 0.037 Uiso 1 1 calc R . . . .
H21B H 0.4968 0.2649 0.1925 0.037 Uiso 1 1 calc R . . . .
C22 C 0.3754(6) 0.2729(4) 0.0934(4) 0.030(2) Uani 1 1 d . U . . .
C23 C 0.4612(5) 0.2827(5) 0.0773(4) 0.038(3) Uani 1 1 d . U . . .
H23A H 0.4832 0.3321 0.0748 0.058 Uiso 1 1 calc GR . . . .
H23B H 0.4476 0.2513 0.0413 0.058 Uiso 1 1 calc GR . . . .
H23C H 0.5077 0.2709 0.1053 0.058 Uiso 1 1 calc GR . . . .
C24 C 0.2900(6) 0.2556(5) 0.0506(4) 0.038(2) Uani 1 1 d . U . . .
C25 C 0.2881(7) 0.2641(5) -0.0032(4) 0.050(3) Uani 1 1 d . U . . .
H25 H 0.3444 0.2793 -0.0092 0.060 Uiso 1 1 calc R . . . .
C26 C 0.2110(7) 0.2518(6) -0.0472(4) 0.061(3) Uani 1 1 d . U . . .
C27 C 0.1294(7) 0.2280(6) -0.0359(4) 0.064(3) Uani 1 1 d . U . . .
H27 H 0.0743 0.2184 -0.0655 0.077 Uiso 1 1 calc R . . . .
C28 C 0.1239(7) 0.2178(6) 0.0150(4) 0.056(3) Uani 1 1 d . U . . .
C29 C 0.2083(6) 0.2356(5) 0.0607(4) 0.039(2) Uani 1 1 d . U . . .
C30 C 0.2079(8) 0.2635(8) -0.1048(5) 0.080(3) Uani 1 1 d . U . . .
C31 C 0.3050(7) 0.2845(7) -0.1077(4) 0.091(4) Uani 1 1 d . U . . .
H31A H 0.3321 0.2457 -0.1013 0.137 Uiso 1 1 calc GR . . . .
H31B H 0.3415 0.3274 -0.0793 0.137 Uiso 1 1 calc GR . . . .
H31C H 0.3030 0.2936 -0.1443 0.137 Uiso 1 1 calc GR . . . .
C32 C 0.1559(7) 0.1961(7) -0.1479(4) 0.087(4) Uani 1 1 d . U . . .
H32A H 0.1885 0.1603 -0.1422 0.131 Uiso 1 1 calc GR . . . .
H32B H 0.1495 0.2056 -0.1848 0.131 Uiso 1 1 calc GR . . . .
H32C H 0.0958 0.1784 -0.1446 0.131 Uiso 1 1 calc GR . . . .
C33 C 0.1619(8) 0.3200(7) -0.1177(5) 0.109(5) Uani 1 1 d . U . . .
H33A H 0.1459 0.3190 -0.1574 0.164 Uiso 1 1 calc GR . . . .
H33B H 0.2030 0.3666 -0.0968 0.164 Uiso 1 1 calc GR . . . .
H33C H 0.1070 0.3111 -0.1073 0.164 Uiso 1 1 calc GR . . . .
C34 C 0.0312(6) 0.1912(7) 0.0242(4) 0.060(3) Uani 1 1 d . U . . .
C35 C -0.0480(6) 0.1806(7) -0.0291(4) 0.085(4) Uani 1 1 d . U . . .
H35A H -0.0472 0.1426 -0.0573 0.128 Uiso 1 1 calc GR . . . .
H35B H -0.0420 0.2247 -0.0425 0.128 Uiso 1 1 calc GR . . . .
H35C H -0.1052 0.1677 -0.0214 0.128 Uiso 1 1 calc GR . . . .
C36 C 0.0226(7) 0.2462(6) 0.0689(4) 0.080(4) Uani 1 1 d . U . . .
H36A H -0.0332 0.2274 0.0769 0.120 Uiso 1 1 calc GR . . . .
H36B H 0.0210 0.2900 0.0557 0.120 Uiso 1 1 calc GR . . . .
H36C H 0.0747 0.2563 0.1026 0.120 Uiso 1 1 calc GR . . . .
C37 C 0.0251(6) 0.1195(6) 0.0402(4) 0.070(3) Uani 1 1 d . U . . .
H37A H 0.0696 0.1260 0.0767 0.105 Uiso 1 1 calc GR . . . .
H37B H 0.0377 0.0876 0.0128 0.105 Uiso 1 1 calc GR . . . .
H37C H -0.0358 0.0990 0.0413 0.105 Uiso 1 1 calc GR . . . .
C38 C 0.1525(6) 0.0727(5) 0.4064(4) 0.033(2) Uani 1 1 d . U . . .
C39 C 0.0632(6) 0.0412(5) 0.4071(4) 0.035(2) Uani 1 1 d . U . . .
H39 H 0.0401 0.0666 0.4308 0.042 Uiso 1 1 calc R . . . .
C40 C 0.0094(6) -0.0242(5) 0.3749(4) 0.032(2) Uani 1 1 d . U . . .
C41 C 0.0470(6) -0.0639(5) 0.3421(3) 0.029(2) Uani 1 1 d . U . . .
C42 C 0.1331(6) -0.0313(5) 0.3390(3) 0.030(2) Uani 1 1 d . U . . .
C43 C 0.1850(6) 0.0374(5) 0.3716(4) 0.037(2) Uani 1 1 d . U . . .
H43 H 0.2427 0.0586 0.3690 0.045 Uiso 1 1 calc R . . . .
C44 C -0.0862(6) -0.0543(5) 0.3756(4) 0.040(2) Uani 1 1 d . U . . .
C45 C -0.1127(6) -0.0016(5) 0.4127(4) 0.054(3) Uani 1 1 d . U . . .
H45A H -0.0711 0.0091 0.4506 0.081 Uiso 1 1 calc GR . . . .
H45B H -0.1745 -0.0224 0.4121 0.081 Uiso 1 1 calc GR . . . .
H45C H -0.1093 0.0423 0.3990 0.081 Uiso 1 1 calc GR . . . .
C46 C -0.1537(6) -0.0709(5) 0.3161(4) 0.051(3) Uani 1 1 d . U . . .
H46A H -0.1518 -0.0268 0.3029 0.077 Uiso 1 1 calc GR . . . .
H46B H -0.2150 -0.0925 0.3162 0.077 Uiso 1 1 calc GR . . . .
H46C H -0.1371 -0.1037 0.2917 0.077 Uiso 1 1 calc GR . . . .
C47 C -0.0943(6) -0.1231(5) 0.3978(4) 0.048(3) Uani 1 1 d . U . . .
H47A H -0.0752 -0.1570 0.3757 0.072 Uiso 1 1 calc GR . . . .
H47B H -0.1573 -0.1439 0.3951 0.072 Uiso 1 1 calc GR . . . .
H47C H -0.0556 -0.1121 0.4365 0.072 Uiso 1 1 calc GR . . . .
C48 C 0.1720(6) -0.0638(5) 0.3036(3) 0.033(2) Uani 1 1 d . U . . .
H48 H 0.2258 -0.0363 0.2996 0.039 Uiso 1 1 calc R . . . .
C49 C 0.1812(6) -0.1592(5) 0.2362(4) 0.035(2) Uani 1 1 d . U . . .
C50 C 0.1225(6) -0.1563(5) 0.1774(3) 0.039(2) Uani 1 1 d . U . . .
H50A H 0.0614 -0.1882 0.1681 0.059 Uiso 1 1 calc GR . . . .
H50B H 0.1501 -0.1711 0.1501 0.059 Uiso 1 1 calc GR . . . .
H50C H 0.1191 -0.1077 0.1770 0.059 Uiso 1 1 calc GR . . . .
C51 C 0.2785(6) -0.1205(5) 0.2478(4) 0.053(3) Uani 1 1 d . U . . .
H51A H 0.2836 -0.0717 0.2431 0.080 Uiso 1 1 calc GR . . . .
H51B H 0.3022 -0.1447 0.2220 0.080 Uiso 1 1 calc GR . . . .
H51C H 0.3133 -0.1198 0.2858 0.080 Uiso 1 1 calc GR . . . .
C52 C 0.1709(6) -0.2351(5) 0.2406(4) 0.039(2) Uani 1 1 d . U . . .
H52A H 0.1783 -0.2619 0.2078 0.047 Uiso 1 1 calc R . . . .
H52B H 0.2186 -0.2372 0.2738 0.047 Uiso 1 1 calc R . . . .
C53 C 0.0459(6) -0.3370(5) 0.2304(4) 0.036(2) Uani 1 1 d . U . . .
C54 C 0.1012(6) -0.3817(5) 0.2132(4) 0.055(3) Uani 1 1 d . U . . .
H54A H 0.0867 -0.3903 0.1730 0.083 Uiso 1 1 calc GR . . . .
H54B H 0.0872 -0.4271 0.2243 0.083 Uiso 1 1 calc GR . . . .
H54C H 0.1656 -0.3568 0.2311 0.083 Uiso 1 1 calc GR . . . .
C55 C -0.0403(6) -0.3689(5) 0.2324(4) 0.042(3) Uani 1 1 d . U . . .
C56 C -0.0843(7) -0.4411(5) 0.2029(4) 0.055(3) Uani 1 1 d . U . . .
H56 H -0.0535 -0.4652 0.1838 0.066 Uiso 1 1 calc R . . . .
C57 C -0.1693(8) -0.4761(6) 0.2014(5) 0.066(3) Uani 1 1 d . U . . .
C58 C -0.2120(7) -0.4417(5) 0.2339(4) 0.059(3) Uani 1 1 d . U . . .
H58 H -0.2695 -0.4669 0.2345 0.071 Uiso 1 1 calc R . . . .
C59 C -0.1717(6) -0.3722(5) 0.2648(4) 0.041(2) Uani 1 1 d . U . . .
C60 C -0.0863(6) -0.3333(5) 0.2614(4) 0.039(2) Uani 1 1 d . U . . .
C61 C -0.2018(11) -0.5535(13) 0.1741(7) 0.073(5) Uani 0.574(13) 1 d D U P A 1
C62 C -0.2918(14) -0.5849(12) 0.1833(10) 0.069(7) Uani 0.574(13) 1 d D U P A 1
H62A H -0.2804 -0.5875 0.2222 0.103 Uiso 0.574(13) 1 calc GR . P A 1
H62B H -0.3212 -0.6326 0.1598 0.103 Uiso 0.574(13) 1 calc GR . P A 1
H62C H -0.3314 -0.5545 0.1738 0.103 Uiso 0.574(13) 1 calc GR . P A 1
C63 C -0.2200(14) -0.5567(13) 0.1118(8) 0.090(8) Uani 0.574(13) 1 d D U P A 1
H63A H -0.2672 -0.5338 0.0981 0.135 Uiso 0.574(13) 1 calc GR . P A 1
H63B H -0.2400 -0.6063 0.0918 0.135 Uiso 0.574(13) 1 calc GR . P A 1
H63C H -0.1643 -0.5320 0.1058 0.135 Uiso 0.574(13) 1 calc GR . P A 1
C64 C -0.1372(12) -0.5983(10) 0.1931(8) 0.080(7) Uani 0.574(13) 1 d D U P A 1
H64A H -0.0906 -0.5908 0.1752 0.120 Uiso 0.574(13) 1 calc GR . P A 1
H64B H -0.1714 -0.6486 0.1829 0.120 Uiso 0.574(13) 1 calc GR . P A 1
H64C H -0.1084 -0.5839 0.2333 0.120 Uiso 0.574(13) 1 calc GR . P A 1
C65 C -0.2165(6) -0.3387(5) 0.3020(4) 0.042(2) Uani 1 1 d . U . . .
C66 C -0.1535(6) -0.3158(5) 0.3614(4) 0.049(3) Uani 1 1 d . U . . .
H66A H -0.1388 -0.3572 0.3741 0.073 Uiso 1 1 calc GR . . . .
H66B H -0.1833 -0.2948 0.3849 0.073 Uiso 1 1 calc GR . . . .
H66C H -0.0978 -0.2808 0.3637 0.073 Uiso 1 1 calc GR . . . .
C67 C -0.2418(6) -0.2738(5) 0.2818(4) 0.052(3) Uani 1 1 d . U . . .
H67A H -0.1870 -0.2386 0.2829 0.078 Uiso 1 1 calc GR . . . .
H67B H -0.2706 -0.2527 0.3059 0.078 Uiso 1 1 calc GR . . . .
H67C H -0.2839 -0.2892 0.2438 0.078 Uiso 1 1 calc GR . . . .
C68 C -0.3062(6) -0.3919(5) 0.3012(4) 0.059(3) Uani 1 1 d . U . . .
H68A H -0.3522 -0.4011 0.2649 0.088 Uiso 1 1 calc GR . . . .
H68B H -0.3278 -0.3713 0.3297 0.088 Uiso 1 1 calc GR . . . .
H68C H -0.2945 -0.4365 0.3085 0.088 Uiso 1 1 calc GR . . . .
N1 N 0.3796(4) 0.2932(3) 0.2443(3) 0.0282(17) Uani 1 1 d . U . . .
N2 N 0.3818(5) 0.2821(4) 0.1450(3) 0.0307(18) Uani 1 1 d . U . . .
N3 N 0.1376(4) -0.1307(4) 0.2756(3) 0.0331(18) Uani 1 1 d . U . . .
N4 N 0.0813(4) -0.2679(4) 0.2444(3) 0.0313(19) Uani 1 1 d . U . . .
O1 O 0.2033(3) 0.2203(3) 0.2080(2) 0.0322(16) Uani 1 1 d . U . . .
O2 O 0.2018(4) 0.2255(3) 0.1090(2) 0.0380(17) Uani 1 1 d . U . . .
O3 O 0.0018(4) -0.1307(3) 0.3162(2) 0.0365(16) Uani 1 1 d . U . . .
O4 O -0.0539(4) -0.2661(3) 0.2865(2) 0.0411(17) Uani 1 1 d . U . . .
Co1 Co 0.29093(8) 0.25630(7) 0.17641(5) 0.0311(4) Uani 1 1 d . U . . .
Co2 Co 0.03974(8) -0.19860(7) 0.27943(5) 0.0355(4) Uani 1 1 d . U . . .
C69 C 0.5478(6) 0.2155(5) 0.4140(4) 0.033(2) Uani 1 1 d . U . . .
C70 C 0.5837(6) 0.2877(5) 0.4347(4) 0.040(3) Uani 1 1 d . U . . .
H70 H 0.6044 0.3168 0.4121 0.048 Uiso 1 1 calc R . . . .
C71 C 0.5905(6) 0.3193(5) 0.4878(4) 0.042(3) Uani 1 1 d . U . . .
H71 H 0.6192 0.3685 0.5024 0.051 Uiso 1 1 calc R . . . .
C72 C 0.5544(6) 0.2770(5) 0.5185(4) 0.043(3) Uani 1 1 d . U . . .
H72 H 0.5534 0.2979 0.5536 0.051 Uiso 1 1 calc R . . . .
C73 C 0.5201(6) 0.2057(5) 0.4993(4) 0.039(2) Uani 1 1 d . U . . .
H73 H 0.4991 0.1776 0.5224 0.047 Uiso 1 1 calc R . . . .
C74 C 0.5146(6) 0.1719(5) 0.4462(4) 0.038(2) Uani 1 1 d . U . . .
C75 C 0.5433(6) 0.1878(4) 0.3556(4) 0.031(2) Uani 1 1 d . U . . .
C76 C 0.6232(6) 0.2002(5) 0.3413(4) 0.035(2) Uani 1 1 d . U . . .
H76 H 0.6790 0.2222 0.3701 0.042 Uiso 1 1 calc R . . . .
C77 C 0.6255(6) 0.1823(5) 0.2877(4) 0.038(2) Uani 1 1 d . U . . .
C78 C 0.5406(6) 0.1523(5) 0.2449(4) 0.030(2) Uani 1 1 d . U . . .
C79 C 0.4611(6) 0.1332(5) 0.2602(4) 0.033(2) Uani 1 1 d . U . . .
C80 C 0.4648(6) 0.1523(4) 0.3156(4) 0.032(2) Uani 1 1 d . U . . .
H80 H 0.4109 0.1400 0.3248 0.039 Uiso 1 1 calc R . . . .
C81 C 0.7136(7) 0.1949(6) 0.2762(4) 0.055(3) Uani 1 1 d . U . . .
C82 C 0.7959(6) 0.2193(7) 0.3283(4) 0.079(4) Uani 1 1 d . U . . .
H82A H 0.7993 0.2662 0.3480 0.119 Uiso 1 1 calc GR . . . .
H82B H 0.8508 0.2219 0.3183 0.119 Uiso 1 1 calc GR . . . .
H82C H 0.7907 0.1854 0.3523 0.119 Uiso 1 1 calc GR . . . .
C83 C 0.7205(6) 0.2536(6) 0.2428(4) 0.061(3) Uani 1 1 d . U . . .
H83A H 0.6686 0.2394 0.2086 0.092 Uiso 1 1 calc GR . . . .
H83B H 0.7766 0.2608 0.2336 0.092 Uiso 1 1 calc GR . . . .
H83C H 0.7207 0.2979 0.2649 0.092 Uiso 1 1 calc GR . . . .
C84 C 0.7178(7) 0.1249(6) 0.2439(4) 0.070(3) Uani 1 1 d . U . . .
H84A H 0.7120 0.0884 0.2656 0.104 Uiso 1 1 calc GR . . . .
H84B H 0.7758 0.1327 0.2370 0.104 Uiso 1 1 calc GR . . . .
H84C H 0.6682 0.1094 0.2086 0.104 Uiso 1 1 calc GR . . . .
C85 C 0.3745(6) 0.0967(4) 0.2200(4) 0.029(2) Uani 1 1 d . U . . .
H85 H 0.3254 0.0825 0.2335 0.035 Uiso 1 1 calc R . . . .
C86 C 0.2654(6) 0.0358(5) 0.1301(4) 0.038(2) Uani 1 1 d . U . . .
C87 C 0.2728(6) -0.0389(5) 0.1170(4) 0.051(3) Uani 1 1 d . U . . .
H87A H 0.2135 -0.0708 0.0940 0.076 Uiso 1 1 calc GR . . . .
H87B H 0.2934 -0.0547 0.1515 0.076 Uiso 1 1 calc GR . . . .
H87C H 0.3163 -0.0395 0.0971 0.076 Uiso 1 1 calc GR . . . .
C88 C 0.1932(6) 0.0374(5) 0.1562(4) 0.051(3) Uani 1 1 d . U . . .
H88A H 0.1973 0.0867 0.1707 0.077 Uiso 1 1 calc GR . . . .
H88B H 0.2017 0.0122 0.1864 0.077 Uiso 1 1 calc GR . . . .
H88C H 0.1336 0.0143 0.1284 0.077 Uiso 1 1 calc GR . . . .
C89 C 0.2487(6) 0.0646(5) 0.0795(4) 0.045(3) Uani 1 1 d . U . . .
H89A H 0.2278 0.1073 0.0855 0.054 Uiso 1 1 calc R . . . .
H89B H 0.2010 0.0288 0.0484 0.054 Uiso 1 1 calc R . . . .
C90 C 0.3253(7) 0.0892(5) 0.0149(4) 0.041(2) Uani 1 1 d . U . . .
C91 C 0.2339(6) 0.0777(6) -0.0265(4) 0.063(3) Uani 1 1 d . U . . .
H91A H 0.2067 0.0270 -0.0430 0.094 Uiso 1 1 calc GR . . . .
H91B H 0.2400 0.1037 -0.0554 0.094 Uiso 1 1 calc GR . . . .
H91C H 0.1951 0.0951 -0.0079 0.094 Uiso 1 1 calc GR . . . .
C92 C 0.4064(7) 0.1046(5) -0.0028(4) 0.038(2) Uani 1 1 d . U . . .
C93 C 0.3923(7) 0.1008(5) -0.0605(4) 0.046(3) Uani 1 1 d . U . . .
H93 H 0.3325 0.0909 -0.0853 0.056 Uiso 1 1 calc R . . . .
C94 C 0.4618(7) 0.1109(5) -0.0803(4) 0.044(2) Uani 1 1 d . U . . .
C95 C 0.5500(7) 0.1251(5) -0.0428(4) 0.043(3) Uani 1 1 d . U . . .
H95 H 0.5990 0.1312 -0.0569 0.051 Uiso 1 1 calc R . . . .
C96 C 0.5686(6) 0.1306(5) 0.0131(4) 0.039(2) Uani 1 1 d . U . . .
C97 C 0.4940(7) 0.1199(5) 0.0337(4) 0.038(2) Uani 1 1 d . U . . .
C98 C 0.4490(8) 0.1039(6) -0.1428(4) 0.061(3) Uani 1 1 d . U . . .
C99 C 0.3490(8) 0.0866(7) -0.1780(4) 0.093(4) Uani 1 1 d . U . . .
H99A H 0.3242 0.1244 -0.1663 0.139 Uiso 1 1 calc GR . . . .
H99B H 0.3151 0.0415 -0.1729 0.139 Uiso 1 1 calc GR . . . .
H99C H 0.3439 0.0827 -0.2170 0.139 Uiso 1 1 calc GR . . . .
C100 C 0.5017(10) 0.1718(6) -0.1518(5) 0.112(5) Uani 1 1 d . U . . .
H10A H 0.4940 0.1674 -0.1912 0.168 Uiso 1 1 calc GR . . . .
H10B H 0.5660 0.1814 -0.1308 0.168 Uiso 1 1 calc GR . . . .
H10C H 0.4796 0.2109 -0.1391 0.168 Uiso 1 1 calc GR . . . .
C101 C 0.4798(8) 0.0414(6) -0.1641(4) 0.074(4) Uani 1 1 d . U . . .
H10D H 0.4620 0.0324 -0.2045 0.112 Uiso 1 1 calc GR . . . .
H10E H 0.4515 -0.0010 -0.1530 0.112 Uiso 1 1 calc GR . . . .
H10F H 0.5458 0.0526 -0.1484 0.112 Uiso 1 1 calc GR . . . .
C102 C 0.6643(6) 0.1479(5) 0.0528(4) 0.038(2) Uani 1 1 d . U . . .
C103 C 0.7337(6) 0.1534(6) 0.0214(4) 0.065(3) Uani 1 1 d . U . . .
H10G H 0.7185 0.1088 -0.0055 0.098 Uiso 1 1 calc GR . . . .
H10H H 0.7945 0.1624 0.0478 0.098 Uiso 1 1 calc GR . . . .
H10I H 0.7320 0.1924 0.0020 0.098 Uiso 1 1 calc GR . . . .
C104 C 0.6762(6) 0.0895(5) 0.0857(4) 0.045(3) Uani 1 1 d . U . . .
H10J H 0.6385 0.0877 0.1096 0.068 Uiso 1 1 calc GR . . . .
H10K H 0.7398 0.1002 0.1085 0.068 Uiso 1 1 calc GR . . . .
H10L H 0.6579 0.0435 0.0600 0.068 Uiso 1 1 calc GR . . . .
C105 C 0.6913(6) 0.2178(5) 0.0921(4) 0.055(3) Uani 1 1 d . U . . .
H10M H 0.6950 0.2559 0.0717 0.082 Uiso 1 1 calc GR . . . .
H10N H 0.7504 0.2246 0.1197 0.082 Uiso 1 1 calc GR . . . .
H10O H 0.6461 0.2188 0.1107 0.082 Uiso 1 1 calc GR . . . .
C106 C 0.4814(6) 0.0928(5) 0.4300(3) 0.033(2) Uani 1 1 d . U . . .
C107 C 0.5275(6) 0.0555(5) 0.4021(3) 0.032(2) Uani 1 1 d . U . . .
H107 H 0.5759 0.0823 0.3926 0.038 Uiso 1 1 calc R . . . .
C108 C 0.5059(6) -0.0170(5) 0.3883(3) 0.032(2) Uani 1 1 d . U . . .
C109 C 0.4329(6) -0.0586(5) 0.4026(4) 0.038(2) Uani 1 1 d . U . . .
C110 C 0.3892(6) -0.0197(5) 0.4327(4) 0.034(2) Uani 1 1 d . U . . .
C111 C 0.4147(6) 0.0542(5) 0.4455(3) 0.033(2) Uani 1 1 d . U . . .
H111 H 0.3848 0.0781 0.4655 0.040 Uiso 1 1 calc R . . . .
C112 C 0.5618(6) -0.0541(5) 0.3612(4) 0.038(2) Uani 1 1 d . U . . .
C113 C 0.6322(6) 0.0008(5) 0.3460(4) 0.043(3) Uani 1 1 d . U . . .
H11A H 0.6772 0.0321 0.3799 0.064 Uiso 1 1 calc GR . . . .
H11B H 0.6013 0.0291 0.3234 0.064 Uiso 1 1 calc GR . . . .
H11C H 0.6624 -0.0243 0.3252 0.064 Uiso 1 1 calc GR . . . .
C114 C 0.6129(6) -0.0912(5) 0.4011(3) 0.037(2) Uani 1 1 d . U . . .
H11D H 0.6519 -0.1116 0.3847 0.056 Uiso 1 1 calc GR . . . .
H11E H 0.5698 -0.1291 0.4087 0.056 Uiso 1 1 calc GR . . . .
H11F H 0.6500 -0.0569 0.4357 0.056 Uiso 1 1 calc GR . . . .
C115 C 0.5042(6) -0.1051(5) 0.3071(3) 0.039(2) Uani 1 1 d . U . . .
H11G H 0.5422 -0.1285 0.2919 0.059 Uiso 1 1 calc GR . . . .
H11H H 0.4762 -0.0791 0.2810 0.059 Uiso 1 1 calc GR . . . .
H11I H 0.4569 -0.1410 0.3134 0.059 Uiso 1 1 calc GR . . . .
C116 C 0.3166(6) -0.0567(5) 0.4493(4) 0.042(3) Uani 1 1 d . U . . .
H116 H 0.2925 -0.0283 0.4704 0.050 Uiso 1 1 calc R . . . .
C117 C 0.2086(6) -0.1547(5) 0.4622(4) 0.037(2) Uani 1 1 d . U . . .
C118 C 0.2526(6) -0.1806(5) 0.5126(3) 0.039(2) Uani 1 1 d . U . . .
H11J H 0.2845 -0.2141 0.5023 0.058 Uiso 1 1 calc GR . . . .
H11K H 0.2061 -0.2044 0.5269 0.058 Uiso 1 1 calc GR . . . .
H11L H 0.2958 -0.1402 0.5412 0.058 Uiso 1 1 calc GR . . . .
C119 C 0.1590(6) -0.1040(5) 0.4770(4) 0.041(3) Uani 1 1 d . U . . .
H11M H 0.2000 -0.0660 0.5084 0.062 Uiso 1 1 calc GR . . . .
H11N H 0.1078 -0.1292 0.4869 0.062 Uiso 1 1 calc GR . . . .
H11O H 0.1367 -0.0835 0.4452 0.062 Uiso 1 1 calc GR . . . .
C120 C 0.1463(6) -0.2166(5) 0.4176(4) 0.038(2) Uani 1 1 d . U . . .
H12A H 0.1069 -0.2485 0.4329 0.045 Uiso 1 1 calc R . . . .
H12B H 0.1073 -0.2000 0.3881 0.045 Uiso 1 1 calc R . . . .
C121 C 0.1696(6) -0.3231(5) 0.3746(4) 0.039(2) Uani 1 1 d . U . . .
C122 C 0.0761(6) -0.3636(5) 0.3729(4) 0.048(3) Uani 1 1 d . U . . .
H12C H 0.0803 -0.3799 0.4074 0.071 Uiso 1 1 calc GR . . . .
H12D H 0.0511 -0.4047 0.3417 0.071 Uiso 1 1 calc GR . . . .
H12E H 0.0366 -0.3325 0.3684 0.071 Uiso 1 1 calc GR . . . .
C123 C 0.2226(6) -0.3623(5) 0.3529(4) 0.043(3) Uani 1 1 d . U . . .
C124 C 0.1963(7) -0.4371(5) 0.3453(4) 0.058(3) Uani 1 1 d . U . . .
H124 H 0.1485 -0.4592 0.3576 0.070 Uiso 1 1 calc R . . . .
C125 C 0.2378(7) -0.4783(6) 0.3209(5) 0.068(3) Uani 1 1 d . U . . .
C126 C 0.3093(6) -0.4443(5) 0.3041(4) 0.049(3) Uani 1 1 d . U . . .
H126 H 0.3375 -0.4730 0.2866 0.058 Uiso 1 1 calc R . . . .
C127 C 0.3409(6) -0.3718(5) 0.3114(4) 0.042(2) Uani 1 1 d . U . . .
C128 C 0.2993(6) -0.3279(5) 0.3392(4) 0.039(2) Uani 1 1 d . U . . .
C129 C 0.2117(11) -0.5623(7) 0.3153(7) 0.103(4) Uani 1 1 d . U . . .
C130 C 0.2980(10) -0.5768(7) 0.3592(6) 0.127(5) Uani 1 1 d . U . . .
H13A H 0.3042 -0.5546 0.3969 0.191 Uiso 1 1 calc GR . . . .
H13B H 0.3533 -0.5564 0.3511 0.191 Uiso 1 1 calc GR . . . .
H13C H 0.2882 -0.6280 0.3559 0.191 Uiso 1 1 calc GR . . . .
C131 C 0.2040(8) -0.5981(6) 0.2579(5) 0.094(4) Uani 1 1 d . U . . .
H13D H 0.1896 -0.6495 0.2546 0.142 Uiso 1 1 calc GR . . . .
H13E H 0.2616 -0.5809 0.2513 0.142 Uiso 1 1 calc GR . . . .
H13F H 0.1560 -0.5870 0.2305 0.142 Uiso 1 1 calc GR . . . .
C132 C 0.1367(10) -0.5912(7) 0.3347(6) 0.127(5) Uani 1 1 d . U . . .
H13G H 0.0805 -0.5865 0.3101 0.191 Uiso 1 1 calc GR . . . .
H13H H 0.1485 -0.5650 0.3723 0.191 Uiso 1 1 calc GR . . . .
H13I H 0.1309 -0.6414 0.3348 0.191 Uiso 1 1 calc GR . . . .
C133 C 0.4146(6) -0.3389(5) 0.2886(4) 0.037(2) Uani 1 1 d . U . . .
C134 C 0.3798(6) -0.2961(5) 0.2469(3) 0.038(2) Uani 1 1 d . U . . .
H13J H 0.3278 -0.3273 0.2163 0.057 Uiso 1 1 calc GR . . . .
H13K H 0.4279 -0.2752 0.2327 0.057 Uiso 1 1 calc GR . . . .
H13L H 0.3614 -0.2582 0.2651 0.057 Uiso 1 1 calc GR . . . .
C135 C 0.4963(6) -0.2919(5) 0.3359(4) 0.041(2) Uani 1 1 d . U . . .
H13M H 0.4780 -0.2564 0.3569 0.061 Uiso 1 1 calc GR . . . .
H13N H 0.5421 -0.2680 0.3211 0.061 Uiso 1 1 calc GR . . . .
H13O H 0.5216 -0.3210 0.3603 0.061 Uiso 1 1 calc GR . . . .
C136 C 0.4473(6) -0.3936(5) 0.2584(4) 0.047(3) Uani 1 1 d . U . . .
H13P H 0.4689 -0.4234 0.2833 0.071 Uiso 1 1 calc GR . . . .
H13Q H 0.4968 -0.3692 0.2466 0.071 Uiso 1 1 calc GR . . . .
H13R H 0.3973 -0.4233 0.2260 0.071 Uiso 1 1 calc GR . . . .
N5 N 0.3571(5) 0.0812(4) 0.1669(3) 0.0313(18) Uani 1 1 d . U . . .
N6 N 0.3339(5) 0.0834(4) 0.0660(3) 0.038(2) Uani 1 1 d . U . . .
N7 N 0.2807(5) -0.1239(4) 0.4387(3) 0.0357(19) Uani 1 1 d . U . . .
N8 N 0.2005(5) -0.2552(4) 0.3948(3) 0.040(2) Uani 1 1 d . U . . .
O5 O 0.5354(4) 0.1417(3) 0.1920(2) 0.0322(15) Uani 1 1 d . U . . .
O6 O 0.5118(4) 0.1268(3) 0.0880(2) 0.0323(15) Uani 1 1 d . U . . .
O7 O 0.4065(4) -0.1277(3) 0.3877(2) 0.0348(16) Uani 1 1 d . U . . .
O8 O 0.3330(4) -0.2591(3) 0.3499(2) 0.0382(16) Uani 1 1 d . U . . .
Co3 Co 0.43536(8) 0.10786(7) 0.12785(5) 0.0314(4) Uani 1 1 d . U . . .
Co4 Co 0.30670(9) -0.19179(7) 0.39381(5) 0.0352(4) Uani 1 1 d . U . . .
C61A C -0.2352(17) -0.5456(17) 0.1562(12) 0.085(7) Uani 0.426(13) 1 d D U P A 2
C63A C -0.3138(18) -0.5321(14) 0.1133(11) 0.100(9) Uani 0.426(13) 1 d D U P A 2
H63D H -0.2900 -0.4945 0.0960 0.150 Uiso 0.426(13) 1 calc R . P A 2
H63E H -0.3471 -0.5757 0.0850 0.150 Uiso 0.426(13) 1 calc R . P A 2
H63F H -0.3545 -0.5175 0.1315 0.150 Uiso 0.426(13) 1 calc R . P A 2
C64A C -0.180(2) -0.5762(18) 0.1242(12) 0.085(9) Uani 0.426(13) 1 d D U P A 2
H64D H -0.2184 -0.6211 0.0988 0.128 Uiso 0.426(13) 1 calc GR . P A 2
H64E H -0.1280 -0.5844 0.1503 0.128 Uiso 0.426(13) 1 calc GR . P A 2
H64F H -0.1591 -0.5425 0.1032 0.128 Uiso 0.426(13) 1 calc GR . P A 2
C62A C -0.277(2) -0.6046(19) 0.1816(15) 0.087(10) Uani 0.426(13) 1 d D U P A 2
H62D H -0.3275 -0.5941 0.1914 0.130 Uiso 0.426(13) 1 calc GR . P A 2
H62E H -0.2307 -0.6074 0.2149 0.130 Uiso 0.426(13) 1 calc GR . P A 2
H62F H -0.2980 -0.6500 0.1548 0.130 Uiso 0.426(13) 1 calc GR . P A 2

loop_
_atom_site_aniso_label
_atom_site_aniso_U_11
_atom_site_aniso_U_22
_atom_site_aniso_U_33
_atom_site_aniso_U_23
_atom_site_aniso_U_13
_atom_site_aniso_U_12
C1 0.024(5) 0.041(5) 0.031(4) 0.009(3) 0.011(4) 0.010(4)
C2 0.035(6) 0.047(5) 0.028(4) 0.009(4) 0.009(4) 0.003(4)
C3 0.043(6) 0.056(6) 0.032(5) 0.012(4) 0.013(4) 0.004(5)
C4 0.044(6) 0.047(5) 0.033(5) 0.008(4) 0.022(4) 0.007(4)
C5 0.043(6) 0.045(5) 0.035(5) 0.014(4) 0.017(4) -0.004(5)
C6 0.024(5) 0.045(4) 0.035(4) 0.012(3) 0.018(4) 0.010(4)
C7 0.029(4) 0.032(5) 0.033(4) 0.007(4) 0.016(3) 0.007(4)
C8 0.022(4) 0.045(6) 0.029(4) 0.005(4) 0.014(3) 0.012(4)
C9 0.025(4) 0.042(6) 0.034(4) 0.011(4) 0.013(3) 0.009(4)
C10 0.029(4) 0.047(6) 0.029(4) 0.014(4) 0.015(3) 0.013(4)
C11 0.028(4) 0.032(5) 0.030(4) 0.012(4) 0.012(3) 0.009(4)
C12 0.024(4) 0.036(6) 0.029(4) 0.012(4) 0.012(4) 0.011(4)
C13 0.026(4) 0.074(6) 0.034(5) 0.008(4) 0.010(4) 0.013(4)
C14 0.031(6) 0.075(7) 0.042(6) 0.004(5) 0.015(5) 0.005(5)
C15 0.037(6) 0.082(7) 0.054(7) 0.014(5) 0.013(5) 0.025(5)
C16 0.022(5) 0.111(8) 0.044(6) 0.018(6) 0.015(5) 0.007(5)
C17 0.020(4) 0.039(6) 0.030(4) 0.013(4) 0.012(4) 0.010(4)
C18 0.034(4) 0.024(4) 0.034(4) 0.016(3) 0.016(3) 0.011(4)
C19 0.040(6) 0.029(5) 0.042(6) 0.013(4) 0.013(5) 0.009(4)
C20 0.030(5) 0.033(6) 0.042(5) 0.020(4) 0.018(4) 0.006(4)
C21 0.032(4) 0.030(5) 0.035(4) 0.016(4) 0.017(3) 0.004(4)
C22 0.037(4) 0.026(6) 0.032(4) 0.012(4) 0.019(3) 0.008(4)
C23 0.033(5) 0.053(7) 0.040(6) 0.019(5) 0.021(5) 0.017(5)
C24 0.040(4) 0.048(6) 0.028(4) 0.014(4) 0.015(3) 0.010(4)
C25 0.050(5) 0.081(8) 0.034(4) 0.027(5) 0.021(4) 0.029(5)
C26 0.049(5) 0.115(9) 0.032(5) 0.028(5) 0.019(4) 0.033(5)
C27 0.058(6) 0.111(9) 0.039(5) 0.026(5) 0.024(4) 0.035(6)
C28 0.040(4) 0.094(8) 0.035(5) 0.015(5) 0.015(4) 0.020(4)
C29 0.045(4) 0.047(6) 0.028(4) 0.012(4) 0.015(3) 0.015(4)
C30 0.068(7) 0.162(10) 0.039(5) 0.048(5) 0.029(5) 0.059(6)
C31 0.075(6) 0.192(12) 0.051(7) 0.073(8) 0.043(6) 0.066(7)
C32 0.071(8) 0.187(10) 0.032(6) 0.040(6) 0.033(6) 0.059(7)
C33 0.123(10) 0.204(11) 0.067(8) 0.088(8) 0.059(8) 0.102(9)
C34 0.034(5) 0.123(8) 0.020(5) 0.016(5) 0.007(4) 0.015(5)
C35 0.040(6) 0.179(12) 0.032(6) 0.018(6) 0.007(5) 0.031(7)
C36 0.071(8) 0.144(9) 0.030(6) 0.020(6) 0.019(6) 0.036(7)
C37 0.040(6) 0.124(8) 0.034(7) 0.018(6) 0.007(6) 0.006(6)
C38 0.031(5) 0.043(5) 0.029(5) 0.013(4) 0.013(4) 0.010(4)
C39 0.036(5) 0.042(5) 0.033(5) 0.016(4) 0.018(4) 0.012(4)
C40 0.030(4) 0.043(5) 0.031(5) 0.016(4) 0.019(4) 0.009(3)
C41 0.030(4) 0.040(4) 0.021(5) 0.018(4) 0.013(4) 0.008(3)
C42 0.031(4) 0.041(5) 0.025(5) 0.012(4) 0.013(4) 0.011(4)
C43 0.042(5) 0.042(5) 0.032(5) 0.012(4) 0.019(4) 0.011(4)
C44 0.032(5) 0.054(5) 0.042(5) 0.008(4) 0.026(4) 0.009(4)
C45 0.039(6) 0.070(7) 0.057(7) -0.001(5) 0.034(5) 0.012(5)
C46 0.038(6) 0.064(7) 0.053(5) 0.000(5) 0.020(4) 0.018(5)
C47 0.041(6) 0.056(6) 0.055(7) 0.011(5) 0.034(5) 0.006(5)
C48 0.027(5) 0.047(5) 0.028(5) 0.014(4) 0.015(4) 0.008(4)
C49 0.029(5) 0.046(5) 0.033(5) 0.007(4) 0.019(4) 0.007(4)
C50 0.042(6) 0.047(6) 0.032(5) 0.006(4) 0.023(4) 0.008(5)
C51 0.041(5) 0.074(7) 0.039(6) -0.001(5) 0.024(5) 0.000(5)
C52 0.028(5) 0.051(5) 0.035(6) 0.005(4) 0.010(4) 0.007(4)
C53 0.038(5) 0.045(4) 0.025(6) 0.010(4) 0.012(4) 0.013(4)
C54 0.049(6) 0.052(6) 0.072(8) 0.006(6) 0.031(6) 0.018(5)
C55 0.043(5) 0.044(5) 0.045(6) 0.017(4) 0.022(4) 0.010(4)
C56 0.068(6) 0.046(5) 0.055(7) 0.011(5) 0.035(5) 0.005(4)
C57 0.079(6) 0.051(5) 0.069(7) 0.003(4) 0.046(5) 0.001(4)
C58 0.067(6) 0.050(5) 0.060(7) 0.005(5) 0.039(5) 0.000(5)
C59 0.039(5) 0.045(5) 0.042(5) 0.014(4) 0.022(4) 0.007(4)
C60 0.035(5) 0.048(5) 0.033(6) 0.010(4) 0.013(4) 0.007(4)
C61 0.080(10) 0.050(7) 0.087(10) -0.001(6) 0.045(8) 0.000(6)
C62 0.083(10) 0.022(12) 0.106(16) -0.004(11) 0.053(10) 0.005(8)
C63 0.101(17) 0.066(15) 0.086(10) -0.005(8) 0.046(9) -0.017(11)
C64 0.082(12) 0.062(11) 0.108(14) 0.012(10) 0.062(11) 0.010(9)
C65 0.041(5) 0.049(6) 0.047(5) 0.017(4) 0.028(4) 0.012(4)
C66 0.043(6) 0.075(7) 0.046(5) 0.020(5) 0.032(4) 0.028(5)
C67 0.047(6) 0.056(6) 0.060(7) 0.020(5) 0.024(6) 0.015(5)
C68 0.050(6) 0.071(7) 0.065(7) 0.023(6) 0.034(5) 0.011(5)
N1 0.033(4) 0.025(4) 0.031(4) 0.011(3) 0.015(3) 0.008(3)
N2 0.033(4) 0.037(5) 0.030(3) 0.009(3) 0.015(3) 0.017(3)
N3 0.025(4) 0.051(4) 0.027(4) 0.014(3) 0.010(3) 0.014(3)
N4 0.024(4) 0.044(4) 0.025(5) 0.008(3) 0.009(3) 0.007(3)
O1 0.021(3) 0.055(4) 0.025(3) 0.014(3) 0.010(3) 0.013(3)
O2 0.026(3) 0.063(5) 0.025(3) 0.015(3) 0.009(3) 0.009(3)
O3 0.032(4) 0.041(3) 0.042(4) 0.009(3) 0.023(3) 0.006(3)
O4 0.038(4) 0.048(4) 0.039(4) 0.018(3) 0.018(3) 0.005(3)
Co1 0.0296(8) 0.0411(9) 0.0297(8) 0.0143(7) 0.0154(7) 0.0127(7)
Co2 0.0321(8) 0.0472(9) 0.0332(9) 0.0121(7) 0.0185(7) 0.0112(7)
C69 0.046(6) 0.039(4) 0.028(4) 0.015(3) 0.018(4) 0.024(4)
C70 0.067(7) 0.037(5) 0.028(5) 0.018(4) 0.019(5) 0.028(4)
C71 0.062(7) 0.044(5) 0.027(5) 0.011(4) 0.015(5) 0.024(5)
C72 0.068(7) 0.047(5) 0.035(5) 0.016(4) 0.029(5) 0.040(5)
C73 0.062(7) 0.047(5) 0.029(5) 0.019(4) 0.023(5) 0.038(5)
C74 0.060(6) 0.042(4) 0.034(5) 0.021(3) 0.025(4) 0.033(4)
C75 0.046(5) 0.024(5) 0.032(4) 0.014(4) 0.018(3) 0.016(4)
C76 0.046(5) 0.039(6) 0.030(4) 0.016(4) 0.014(4) 0.022(4)
C77 0.037(4) 0.058(6) 0.029(4) 0.012(4) 0.017(3) 0.023(4)
C78 0.040(4) 0.033(5) 0.028(4) 0.015(4) 0.019(3) 0.017(4)
C79 0.044(4) 0.033(6) 0.031(4) 0.009(4) 0.021(3) 0.015(4)
C80 0.050(5) 0.023(5) 0.032(4) 0.007(4) 0.021(4) 0.018(4)
C81 0.038(5) 0.094(7) 0.039(6) 0.010(5) 0.017(4) 0.026(5)
C82 0.043(6) 0.130(10) 0.061(6) 0.011(6) 0.009(5) 0.033(6)
C83 0.038(6) 0.101(8) 0.041(6) 0.013(5) 0.013(5) 0.014(6)
C84 0.054(7) 0.104(7) 0.065(7) 0.010(6) 0.038(6) 0.031(6)
C85 0.040(5) 0.024(5) 0.038(4) 0.010(4) 0.026(3) 0.018(4)
C86 0.035(4) 0.039(5) 0.039(5) 0.000(4) 0.019(4) 0.005(4)
C87 0.053(6) 0.039(5) 0.062(7) -0.001(5) 0.037(6) 0.001(5)
C88 0.036(5) 0.047(7) 0.062(7) -0.015(5) 0.027(5) -0.003(5)
C89 0.036(5) 0.048(6) 0.046(5) 0.002(4) 0.018(4) 0.002(4)
C90 0.049(5) 0.041(6) 0.033(4) 0.005(4) 0.017(4) 0.008(4)
C91 0.061(6) 0.082(9) 0.035(6) 0.000(6) 0.010(5) 0.017(6)
C92 0.052(4) 0.037(6) 0.024(4) 0.007(4) 0.014(3) 0.012(4)
C93 0.059(6) 0.055(7) 0.029(5) 0.014(4) 0.015(4) 0.020(5)
C94 0.069(5) 0.040(6) 0.036(4) 0.017(4) 0.023(4) 0.024(5)
C95 0.064(5) 0.045(7) 0.031(4) 0.018(4) 0.026(4) 0.020(5)
C96 0.049(4) 0.041(6) 0.034(4) 0.012(4) 0.026(3) 0.011(4)
C97 0.048(4) 0.043(6) 0.025(4) 0.010(4) 0.019(3) 0.009(4)
C98 0.107(7) 0.061(7) 0.027(5) 0.019(5) 0.027(5) 0.037(6)
C99 0.126(8) 0.123(10) 0.044(7) 0.021(7) 0.027(6) 0.063(7)
C100 0.200(12) 0.087(8) 0.050(8) 0.036(6) 0.049(8) 0.021(7)
C101 0.123(9) 0.079(7) 0.036(7) 0.016(6) 0.032(7) 0.045(7)
C102 0.046(5) 0.043(5) 0.032(5) 0.005(4) 0.025(4) 0.013(4)
C103 0.054(6) 0.102(9) 0.046(7) 0.017(6) 0.029(5) 0.018(6)
C104 0.048(6) 0.052(6) 0.044(6) 0.010(5) 0.021(5) 0.021(5)
C105 0.063(7) 0.056(6) 0.052(6) 0.006(5) 0.032(5) 0.014(5)
C106 0.056(6) 0.039(4) 0.025(5) 0.019(4) 0.023(5) 0.030(4)
C107 0.055(6) 0.040(4) 0.021(5) 0.024(4) 0.020(5) 0.031(4)
C108 0.053(5) 0.040(4) 0.024(5) 0.024(4) 0.025(4) 0.029(4)
C109 0.057(5) 0.043(4) 0.030(6) 0.017(4) 0.026(5) 0.024(4)
C110 0.056(5) 0.038(4) 0.026(5) 0.020(4) 0.026(5) 0.026(4)
C111 0.055(6) 0.040(4) 0.023(5) 0.019(4) 0.024(5) 0.030(4)
C112 0.049(5) 0.057(6) 0.026(5) 0.019(4) 0.021(4) 0.034(4)
C113 0.052(6) 0.059(6) 0.044(6) 0.028(5) 0.033(5) 0.036(5)
C114 0.053(6) 0.053(6) 0.026(5) 0.015(4) 0.024(5) 0.037(5)
C115 0.053(6) 0.059(6) 0.027(5) 0.021(4) 0.028(4) 0.031(5)
C116 0.070(6) 0.040(4) 0.037(6) 0.015(4) 0.039(5) 0.030(4)
C117 0.052(5) 0.045(5) 0.034(5) 0.019(4) 0.027(4) 0.028(4)
C118 0.049(6) 0.049(6) 0.031(5) 0.015(4) 0.021(4) 0.025(5)
C119 0.055(6) 0.039(6) 0.046(6) 0.018(5) 0.029(5) 0.023(5)
C120 0.050(5) 0.049(5) 0.032(5) 0.019(4) 0.021(4) 0.033(4)
C121 0.049(5) 0.047(5) 0.031(6) 0.012(4) 0.018(5) 0.024(4)
C122 0.058(5) 0.055(7) 0.035(6) 0.008(5) 0.023(5) 0.020(5)
C123 0.055(5) 0.047(5) 0.040(6) 0.012(4) 0.025(5) 0.024(4)
C124 0.064(7) 0.054(5) 0.078(8) 0.016(5) 0.045(6) 0.028(5)
C125 0.078(7) 0.054(5) 0.098(9) 0.016(5) 0.062(7) 0.028(5)
C126 0.063(6) 0.045(5) 0.062(7) 0.011(5) 0.042(6) 0.034(4)
C127 0.052(5) 0.044(5) 0.035(6) 0.004(4) 0.017(5) 0.024(4)
C128 0.054(5) 0.043(4) 0.030(6) 0.011(4) 0.019(5) 0.026(4)
C129 0.144(10) 0.062(6) 0.140(10) 0.022(6) 0.094(8) 0.040(6)
C130 0.185(11) 0.085(10) 0.148(11) 0.036(8) 0.086(9) 0.061(8)
C131 0.117(10) 0.061(8) 0.119(9) 0.013(6) 0.068(8) 0.021(7)
C132 0.170(11) 0.069(9) 0.176(13) 0.032(9) 0.114(10) 0.022(8)
C133 0.047(5) 0.048(5) 0.028(5) 0.009(4) 0.017(4) 0.030(4)
C134 0.041(6) 0.055(6) 0.028(5) 0.006(4) 0.019(5) 0.028(5)
C135 0.046(5) 0.049(6) 0.039(5) 0.014(4) 0.019(4) 0.027(4)
C136 0.054(6) 0.052(6) 0.043(6) 0.005(5) 0.024(5) 0.022(5)
N5 0.033(4) 0.034(4) 0.033(4) 0.005(3) 0.021(3) 0.011(3)
N6 0.044(4) 0.043(5) 0.028(4) 0.005(3) 0.016(3) 0.012(4)
N7 0.052(4) 0.042(4) 0.030(4) 0.015(3) 0.027(4) 0.024(3)
N8 0.052(4) 0.052(4) 0.031(5) 0.016(3) 0.018(4) 0.033(3)
O5 0.038(3) 0.042(4) 0.027(3) 0.014(3) 0.020(3) 0.015(3)
O6 0.042(4) 0.039(4) 0.025(3) 0.011(3) 0.018(3) 0.016(3)
O7 0.055(4) 0.039(3) 0.029(4) 0.020(3) 0.024(3) 0.027(3)
O8 0.055(4) 0.042(4) 0.032(4) 0.012(3) 0.023(3) 0.028(3)
Co3 0.0365(8) 0.0353(9) 0.0265(8) 0.0088(7) 0.0165(7) 0.0090(7)
Co4 0.0539(9) 0.0417(9) 0.0303(9) 0.0176(7) 0.0268(7) 0.0298(8)
C61A 0.099(11) 0.069(10) 0.077(11) -0.011(8) 0.056(8) -0.013(8)
C63A 0.113(14) 0.078(17) 0.087(14) -0.011(12) 0.043(10) -0.007(12)
C64A 0.114(17) 0.074(16) 0.068(15) -0.002(12) 0.059(13) 0.003(13)
C62A 0.122(18) 0.064(13) 0.086(17) -0.009(11) 0.082(14) 0.006(11)

loop_
_atom_type_symbol
_atom_type_description
_atom_type_scat_dispersion_real
_atom_type_scat_dispersion_imag
_atom_type_scat_source
C C 0.0033 0.0016 'International Tables Vol C Tables 4.2.6.8 and 6.1.1.4'
H H 0.0000 0.0000 'International Tables Vol C Tables 4.2.6.8 and 6.1.1.4'
Co Co 0.3494 0.9721 'International Tables Vol C Tables 4.2.6.8 and 6.1.1.4'
N N 0.0061 0.0033 'International Tables Vol C Tables 4.2.6.8 and 6.1.1.4'
O O 0.0106 0.0060 'International Tables Vol C Tables 4.2.6.8 and 6.1.1.4'

loop_
_geom_angle_atom_site_label_1
_geom_angle_atom_site_label_2
_geom_angle_atom_site_label_3
_geom_angle
C2 C1 C6 119.7(9)
C2 C1 C7 118.5(8)
C6 C1 C7 121.8(8)
C1 C2 H2 119.5
C3 C2 C1 120.9(9)
C3 C2 H2 119.5
C2 C3 H3 119.8
C2 C3 C4 120.5(9)
C4 C3 H3 119.8
C3 C4 H4 120.7
C5 C4 C3 118.5(9)
C5 C4 H4 120.7
C4 C5 H5 118.9
C4 C5 C6 122.3(9)
C6 C5 H5 118.9
C1 C6 C38 124.2(8)
C5 C6 C1 118.0(9)
C5 C6 C38 117.6(8)
C8 C7 C1 122.0(8)
C12 C7 C1 120.3(8)
C12 C7 C8 117.3(8)
C7 C8 H8 117.4
C9 C8 C7 125.2(9)
C9 C8 H8 117.4
C8 C9 C10 117.5(8)
C8 C9 C13 120.5(8)
C10 C9 C13 121.9(8)
C11 C10 C9 119.2(8)
O1 C10 C9 121.1(8)
O1 C10 C11 119.7(8)
C10 C11 C12 119.8(8)
C10 C11 C17 124.8(8)
C17 C11 C12 115.3(8)
C7 C12 C11 120.8(8)
C7 C12 H12 119.6
C11 C12 H12 119.6
C14 C13 C9 111.2(8)
C14 C13 C16 106.8(8)
C15 C13 C9 109.1(8)
C15 C13 C14 109.6(8)
C15 C13 C16 108.0(8)
C16 C13 C9 112.0(8)
C13 C14 H14A 109.5
C13 C14 H14B 109.5
C13 C14 H14C 109.5
H14A C14 H14B 109.5
H14A C14 H14C 109.5
H14B C14 H14C 109.5
C13 C15 H15A 109.5
C13 C15 H15B 109.5
C13 C15 H15C 109.5
H15A C15 H15B 109.5
H15A C15 H15C 109.5
H15B C15 H15C 109.5
C13 C16 H16A 109.5
C13 C16 H16B 109.5
C13 C16 H16C 109.5
H16A C16 H16B 109.5
H16A C16 H16C 109.5
H16B C16 H16C 109.5
C11 C17 H17 118.2
N1 C17 C11 123.6(9)
N1 C17 H17 118.2
C20 C18 C19 109.4(7)
C20 C18 C21 110.4(7)
C20 C18 N1 115.1(7)
C21 C18 C19 111.5(7)
N1 C18 C19 107.3(7)
N1 C18 C21 103.0(7)
C18 C19 H19A 109.5
C18 C19 H19B 109.5
C18 C19 H19C 109.5
H19A C19 H19B 109.5
H19A C19 H19C 109.5
H19B C19 H19C 109.5
C18 C20 H20A 109.5
C18 C20 H20B 109.5
C18 C20 H20C 109.5
H20A C20 H20B 109.5
H20A C20 H20C 109.5
H20B C20 H20C 109.5
C18 C21 H21A 109.9
C18 C21 H21B 109.9
H21A C21 H21B 108.3
N2 C21 C18 108.8(7)
N2 C21 H21A 109.9
N2 C21 H21B 109.9
C24 C22 C23 118.7(8)
N2 C22 C23 119.6(8)
N2 C22 C24 121.7(8)
C22 C23 H23A 109.5
C22 C23 H23B 109.5
C22 C23 H23C 109.5
H23A C23 H23B 109.5
H23A C23 H23C 109.5
H23B C23 H23C 109.5
C25 C24 C22 119.1(9)
C29 C24 C22 122.4(9)
C29 C24 C25 118.4(9)
C24 C25 H25 117.6
C26 C25 C24 124.8(10)
C26 C25 H25 117.6
C25 C26 C27 115.0(10)
C25 C26 C30 125.4(10)
C27 C26 C30 119.7(10)
C26 C27 H27 117.6
C28 C27 C26 124.8(10)
C28 C27 H27 117.6
C27 C28 C29 117.4(9)
C27 C28 C34 121.8(9)
C29 C28 C34 120.8(9)
C24 C29 C28 119.4(9)
O2 C29 C24 123.7(9)
O2 C29 C28 116.6(8)
C26 C30 C31 109.6(9)
C32 C30 C26 110.6(11)
C32 C30 C31 107.2(10)
C33 C30 C26 109.6(10)
C33 C30 C31 111.1(11)
C33 C30 C32 108.7(10)
C30 C31 H31A 109.5
C30 C31 H31B 109.5
C30 C31 H31C 109.5
H31A C31 H31B 109.5
H31A C31 H31C 109.5
H31B C31 H31C 109.5
C30 C32 H32A 109.5
C30 C32 H32B 109.5
C30 C32 H32C 109.5
H32A C32 H32B 109.5
H32A C32 H32C 109.5
H32B C32 H32C 109.5
C30 C33 H33A 109.5
C30 C33 H33B 109.5
C30 C33 H33C 109.5
H33A C33 H33B 109.5
H33A C33 H33C 109.5
H33B C33 H33C 109.5
C35 C34 C28 111.2(8)
C36 C34 C28 109.8(9)
C36 C34 C35 107.9(9)
C37 C34 C28 108.3(9)
C37 C34 C35 107.8(10)
C37 C34 C36 111.9(9)
C34 C35 H35A 109.5
C34 C35 H35B 109.5
C34 C35 H35C 109.5
H35A C35 H35B 109.5
H35A C35 H35C 109.5
H35B C35 H35C 109.5
C34 C36 H36A 109.5
C34 C36 H36B 109.5
C34 C36 H36C 109.5
H36A C36 H36B 109.5
H36A C36 H36C 109.5
H36B C36 H36C 109.5
C34 C37 H37A 109.5
C34 C37 H37B 109.5
C34 C37 H37C 109.5
H37A C37 H37B 109.5
H37A C37 H37C 109.5
H37B C37 H37C 109.5
C39 C38 C6 117.5(8)
C43 C38 C6 123.8(8)
C43 C38 C39 118.7(9)
C38 C39 H39 118.5
C40 C39 C38 123.1(8)
C40 C39 H39 118.5
C39 C40 C41 118.0(8)
C39 C40 C44 121.2(8)
C41 C40 C44 120.8(8)
C42 C41 C40 118.7(9)
O3 C41 C40 119.7(7)
O3 C41 C42 121.6(8)
C41 C42 C43 121.0(8)
C48 C42 C41 122.8(9)
C48 C42 C43 116.2(8)
C38 C43 C42 120.1(8)
C38 C43 H43 119.9
C42 C43 H43 119.9
C40 C44 C45 111.5(8)
C40 C44 C46 109.4(7)
C40 C44 C47 110.5(8)
C45 C44 C46 108.3(7)
C45 C44 C47 107.8(8)
C47 C44 C46 109.2(8)
C44 C45 H45A 109.5
C44 C45 H45B 109.5
C44 C45 H45C 109.5
H45A C45 H45B 109.5
H45A C45 H45C 109.5
H45B C45 H45C 109.5
C44 C46 H46A 109.5
C44 C46 H46B 109.5
C44 C46 H46C 109.5
H46A C46 H46B 109.5
H46A C46 H46C 109.5
H46B C46 H46C 109.5
C44 C47 H47A 109.5
C44 C47 H47B 109.5
C44 C47 H47C 109.5
H47A C47 H47B 109.5
H47A C47 H47C 109.5
H47B C47 H47C 109.5
C42 C48 H48 118.2
N3 C48 C42 123.5(8)
N3 C48 H48 118.2
C51 C49 C50 110.7(7)
C51 C49 C52 110.6(8)
C51 C49 N3 115.2(7)
C52 C49 C50 109.7(7)
C52 C49 N3 104.6(7)
N3 C49 C50 105.7(7)
C49 C50 H50A 109.5
C49 C50 H50B 109.5
C49 C50 H50C 109.5
H50A C50 H50B 109.5
H50A C50 H50C 109.5
H50B C50 H50C 109.5
C49 C51 H51A 109.5
C49 C51 H51B 109.5
C49 C51 H51C 109.5
H51A C51 H51B 109.5
H51A C51 H51C 109.5
H51B C51 H51C 109.5
C49 C52 H52A 109.5
C49 C52 H52B 109.5
H52A C52 H52B 108.1
N4 C52 C49 110.8(7)
N4 C52 H52A 109.5
N4 C52 H52B 109.5
C55 C53 C54 120.4(9)
N4 C53 C54 118.2(8)
N4 C53 C55 121.4(9)
C53 C54 H54A 109.5
C53 C54 H54B 109.5
C53 C54 H54C 109.5
H54A C54 H54B 109.5
H54A C54 H54C 109.5
H54B C54 H54C 109.5
C53 C55 C56 117.8(9)
C53 C55 C60 123.4(9)
C60 C55 C56 118.7(9)
C55 C56 H56 119.0
C57 C56 C55 121.9(10)
C57 C56 H56 119.0
C56 C57 C58 118.8(10)
C56 C57 C61 115.4(11)
C56 C57 C61A 125.1(11)
C58 C57 C61 124.6(10)
C58 C57 C61A 114.7(10)
C57 C58 H58 119.0
C59 C58 C57 121.9(9)
C59 C58 H58 119.0
C58 C59 C60 118.7(9)
C58 C59 C65 120.5(8)
C60 C59 C65 120.8(9)
C55 C60 C59 119.4(9)
O4 C60 C55 122.9(8)
O4 C60 C59 117.7(8)
C57 C61 C62 107.3(16)
C57 C61 C63 105.7(16)
C57 C61 C64 116.7(15)
C62 C61 C63 108.7(12)
C62 C61 C64 109.3(12)
C64 C61 C63 108.7(12)
C61 C62 H62A 109.5
C61 C62 H62B 109.5
C61 C62 H62C 109.5
H62A C62 H62B 109.5
H62A C62 H62C 109.5
H62B C62 H62C 109.5
C61 C63 H63A 109.5
C61 C63 H63B 109.5
C61 C63 H63C 109.5
H63A C63 H63B 109.5
H63A C63 H63C 109.5
H63B C63 H63C 109.5
C61 C64 H64A 109.5
C61 C64 H64B 109.5
C61 C64 H64C 109.5
H64A C64 H64B 109.5
H64A C64 H64C 109.5
H64B C64 H64C 109.5
C59 C65 C67 110.0(8)
C59 C65 C68 111.9(8)
C66 C65 C59 110.4(7)
C66 C65 C67 109.9(8)
C66 C65 C68 107.4(8)
C67 C65 C68 107.1(8)
C65 C66 H66A 109.5
C65 C66 H66B 109.5
C65 C66 H66C 109.5
H66A C66 H66B 109.5
H66A C66 H66C 109.5
H66B C66 H66C 109.5
C65 C67 H67A 109.5
C65 C67 H67B 109.5
C65 C67 H67C 109.5
H67A C67 H67B 109.5
H67A C67 H67C 109.5
H67B C67 H67C 109.5
C65 C68 H68A 109.5
C65 C68 H68B 109.5
C65 C68 H68C 109.5
H68A C68 H68B 109.5
H68A C68 H68C 109.5
H68B C68 H68C 109.5
C17 N1 C18 118.1(7)
C17 N1 Co1 128.4(6)
C18 N1 Co1 113.5(5)
C21 N2 Co1 111.6(5)
C22 N2 C21 118.8(7)
C22 N2 Co1 128.9(7)
C48 N3 C49 119.4(7)
C48 N3 Co2 127.8(6)
C49 N3 Co2 112.8(6)
C52 N4 Co2 110.2(6)
C53 N4 C52 120.7(7)
C53 N4 Co2 128.6(6)
C10 O1 Co1 129.6(5)
C29 O2 Co1 127.6(6)
C41 O3 Co2 129.2(5)
C60 O4 Co2 128.2(6)
N1 Co1 N2 87.1(3)
N1 Co1 O1 92.7(3)
N2 Co1 O1 173.2(3)
O2 Co1 N1 176.2(3)
O2 Co1 N2 92.8(3)
O2 Co1 O1 87.8(2)
N3 Co2 N4 87.5(3)
N3 Co2 O3 92.3(3)
O3 Co2 N4 178.0(3)
O4 Co2 N3 177.3(3)
O4 Co2 N4 92.5(3)
O4 Co2 O3 87.6(3)
C70 C69 C74 119.9(8)
C70 C69 C75 117.0(8)
C74 C69 C75 123.1(9)
C69 C70 H70 119.0
C69 C70 C71 122.1(9)
C71 C70 H70 119.0
C70 C71 H71 121.0
C72 C71 C70 117.9(9)
C72 C71 H71 121.0
C71 C72 H72 119.6
C73 C72 C71 120.8(9)
C73 C72 H72 119.6
C72 C73 H73 118.8
C72 C73 C74 122.4(9)
C74 C73 H73 118.8
C69 C74 C73 116.7(9)
C69 C74 C106 124.5(8)
C73 C74 C106 118.6(8)
C76 C75 C69 119.9(8)
C80 C75 C69 122.1(8)
C80 C75 C76 118.0(8)
C75 C76 H76 117.8
C77 C76 C75 124.4(9)
C77 C76 H76 117.8
C76 C77 C78 116.7(8)
C76 C77 C81 121.2(9)
C78 C77 C81 122.1(8)
C77 C78 C79 118.3(8)
O5 C78 C77 121.0(8)
O5 C78 C79 120.7(8)
C78 C79 C85 121.7(8)
C80 C79 C78 120.8(9)
C80 C79 C85 117.5(8)
C75 C80 C79 121.1(9)
C75 C80 H80 119.5
C79 C80 H80 119.5
C77 C81 C82 113.4(8)
C77 C81 C83 108.8(8)
C77 C81 C84 109.2(9)
C82 C81 C83 107.3(9)
C82 C81 C84 107.0(9)
C84 C81 C83 111.1(8)
C81 C82 H82A 109.5
C81 C82 H82B 109.5
C81 C82 H82C 109.5
H82A C82 H82B 109.5
H82A C82 H82C 109.5
H82B C82 H82C 109.5
C81 C83 H83A 109.5
C81 C83 H83B 109.5
C81 C83 H83C 109.5
H83A C83 H83B 109.5
H83A C83 H83C 109.5
H83B C83 H83C 109.5
C81 C84 H84A 109.5
C81 C84 H84B 109.5
C81 C84 H84C 109.5
H84A C84 H84B 109.5
H84A C84 H84C 109.5
H84B C84 H84C 109.5
C79 C85 H85 117.1
N5 C85 C79 125.8(8)
N5 C85 H85 117.1
C88 C86 C87 110.9(8)
C89 C86 C87 110.1(8)
C89 C86 C88 111.6(8)
C89 C86 N5 104.6(7)
N5 C86 C87 106.8(8)
N5 C86 C88 112.7(7)
C86 C87 H87A 109.5
C86 C87 H87B 109.5
C86 C87 H87C 109.5
H87A C87 H87B 109.5
H87A C87 H87C 109.5
H87B C87 H87C 109.5
C86 C88 H88A 109.5
C86 C88 H88B 109.5
C86 C88 H88C 109.5
H88A C88 H88B 109.5
H88A C88 H88C 109.5
H88B C88 H88C 109.5
C86 C89 H89A 109.9
C86 C89 H89B 109.9
C86 C89 N6 109.0(8)
H89A C89 H89B 108.3
N6 C89 H89A 109.9
N6 C89 H89B 109.9
C92 C90 C91 119.4(9)
N6 C90 C91 120.7(9)
N6 C90 C92 119.9(9)
C90 C91 H91A 109.5
C90 C91 H91B 109.5
C90 C91 H91C 109.5
H91A C91 H91B 109.5
H91A C91 H91C 109.5
H91B C91 H91C 109.5
C93 C92 C90 117.6(9)
C97 C92 C90 122.8(9)
C97 C92 C93 119.6(9)
C92 C93 H93 119.3
C94 C93 C92 121.4(10)
C94 C93 H93 119.3
C93 C94 C95 118.2(9)
C93 C94 C98 122.9(10)
C95 C94 C98 118.8(10)
C94 C95 H95 118.2
C96 C95 C94 123.5(10)
C96 C95 H95 118.2
C95 C96 C97 117.7(9)
C95 C96 C102 122.5(9)
C97 C96 C102 119.8(8)
C92 C97 C96 119.6(9)
O6 C97 C92 122.5(8)
O6 C97 C96 117.9(9)
C99 C98 C94 112.1(10)
C100 C98 C94 109.4(9)
C100 C98 C99 109.7(10)
C100 C98 C101 110.6(10)
C101 C98 C94 110.2(9)
C101 C98 C99 104.8(9)
C98 C99 H99A 109.5
C98 C99 H99B 109.5
C98 C99 H99C 109.5
H99A C99 H99B 109.5
H99A C99 H99C 109.5
H99B C99 H99C 109.5
C98 C100 H10A 109.5
C98 C100 H10B 109.5
C98 C100 H10C 109.5
H10A C100 H10B 109.5
H10A C100 H10C 109.5
H10B C100 H10C 109.5
C98 C101 H10D 109.5
C98 C101 H10E 109.5
C98 C101 H10F 109.5
H10D C101 H10E 109.5
H10D C101 H10F 109.5
H10E C101 H10F 109.5
C96 C102 C103 111.1(8)
C96 C102 C104 111.7(8)
C104 C102 C103 106.3(8)
C105 C102 C96 111.8(8)
C105 C102 C103 106.1(8)
C105 C102 C104 109.5(8)
C102 C103 H10G 109.5
C102 C103 H10H 109.5
C102 C103 H10I 109.5
H10G C103 H10H 109.5
H10G C103 H10I 109.5
H10H C103 H10I 109.5
C102 C104 H10J 109.5
C102 C104 H10K 109.5
C102 C104 H10L 109.5
H10J C104 H10K 109.5
H10J C104 H10L 109.5
H10K C104 H10L 109.5
C102 C105 H10M 109.5
C102 C105 H10N 109.5
C102 C105 H10O 109.5
H10M C105 H10N 109.5
H10M C105 H10O 109.5
H10N C105 H10O 109.5
C107 C106 C74 119.0(8)
C111 C106 C74 122.8(8)
C111 C106 C107 117.9(9)
C106 C107 H107 118.2
C108 C107 C106 123.7(9)
C108 C107 H107 118.2
C107 C108 C109 118.9(8)
C107 C108 C112 121.2(8)
C109 C108 C112 119.8(8)
C108 C109 C110 116.6(9)
O7 C109 C108 121.3(8)
O7 C109 C110 122.1(8)
C111 C110 C109 121.4(8)
C111 C110 C116 118.1(8)
C116 C110 C109 120.5(9)
C106 C111 C110 121.4(8)
C106 C111 H111 119.3
C110 C111 H111 119.3
C108 C112 C113 110.7(8)
C114 C112 C108 109.9(7)
C114 C112 C113 107.9(7)
C115 C112 C108 112.3(7)
C115 C112 C113 104.8(7)
C115 C112 C114 111.1(8)
C112 C113 H11A 109.5
C112 C113 H11B 109.5
C112 C113 H11C 109.5
H11A C113 H11B 109.5
H11A C113 H11C 109.5
H11B C113 H11C 109.5
C112 C114 H11D 109.5
C112 C114 H11E 109.5
C112 C114 H11F 109.5
H11D C114 H11E 109.5
H11D C114 H11F 109.5
H11E C114 H11F 109.5
C112 C115 H11G 109.5
C112 C115 H11H 109.5
C112 C115 H11I 109.5
H11G C115 H11H 109.5
H11G C115 H11I 109.5
H11H C115 H11I 109.5
C110 C116 H116 116.5
N7 C116 C110 127.0(8)
N7 C116 H116 116.5
C119 C117 C118 110.3(7)
C119 C117 N7 113.9(8)
C120 C117 C118 109.5(8)
C120 C117 C119 110.9(8)
C120 C117 N7 103.9(7)
N7 C117 C118 108.0(7)
C117 C118 H11J 109.5
C117 C118 H11K 109.5
C117 C118 H11L 109.5
H11J C118 H11K 109.5
H11J C118 H11L 109.5
H11K C118 H11L 109.5
C117 C119 H11M 109.5
C117 C119 H11N 109.5
C117 C119 H11O 109.5
H11M C119 H11N 109.5
H11M C119 H11O 109.5
H11N C119 H11O 109.5
C117 C120 H12A 109.9
C117 C120 H12B 109.9
H12A C120 H12B 108.3
N8 C120 C117 109.0(7)
N8 C120 H12A 109.9
N8 C120 H12B 109.9
C123 C121 C122 118.1(9)
N8 C121 C122 120.4(8)
N8 C121 C123 121.5(9)
C121 C122 H12C 109.5
C121 C122 H12D 109.5
C121 C122 H12E 109.5
H12C C122 H12D 109.5
H12C C122 H12E 109.5
H12D C122 H12E 109.5
C124 C123 C121 118.1(9)
C124 C123 C128 119.7(9)
C128 C123 C121 122.1(9)
C123 C124 H124 119.1
C125 C124 C123 121.8(10)
C125 C124 H124 119.1
C124 C125 C126 117.9(10)
C124 C125 C129 121.7(10)
C126 C125 C129 120.2(9)
C125 C126 H126 118.0
C127 C126 C125 124.0(9)
C127 C126 H126 118.0
C126 C127 C128 118.1(9)
C126 C127 C133 121.0(8)
C128 C127 C133 120.9(9)
C123 C128 C127 118.0(9)
O8 C128 C123 123.4(8)
O8 C128 C127 118.6(9)
C125 C129 C130 105.3(11)
C131 C129 C125 109.3(11)
C131 C129 C130 107.6(11)
C132 C129 C125 114.9(10)
C132 C129 C130 103.0(13)
C132 C129 C131 115.8(13)
C129 C130 H13A 109.5
C129 C130 H13B 109.5
C129 C130 H13C 109.5
H13A C130 H13B 109.5
H13A C130 H13C 109.5
H13B C130 H13C 109.5
C129 C131 H13D 109.5
C129 C131 H13E 109.5
C129 C131 H13F 109.5
H13D C131 H13E 109.5
H13D C131 H13F 109.5
H13E C131 H13F 109.5
C129 C132 H13G 109.5
C129 C132 H13H 109.5
C129 C132 H13I 109.5
H13G C132 H13H 109.5
H13G C132 H13I 109.5
H13H C132 H13I 109.5
C127 C133 C134 110.4(7)
C127 C133 C136 113.4(8)
C135 C133 C127 109.3(7)
C135 C133 C134 110.4(8)
C135 C133 C136 106.8(7)
C136 C133 C134 106.4(7)
C133 C134 H13J 109.5
C133 C134 H13K 109.5
C133 C134 H13L 109.5
H13J C134 H13K 109.5
H13J C134 H13L 109.5
H13K C134 H13L 109.5
C133 C135 H13M 109.5
C133 C135 H13N 109.5
C133 C135 H13O 109.5
H13M C135 H13N 109.5
H13M C135 H13O 109.5
H13N C135 H13O 109.5
C133 C136 H13P 109.5
C133 C136 H13Q 109.5
C133 C136 H13R 109.5
H13P C136 H13Q 109.5
H13P C136 H13R 109.5
H13Q C136 H13R 109.5
C85 N5 C86 120.0(7)
C85 N5 Co3 127.4(7)
C86 N5 Co3 112.6(5)
C89 N6 Co3 112.5(6)
C90 N6 C89 116.2(8)
C90 N6 Co3 130.6(7)
C116 N7 C117 120.4(7)
C116 N7 Co4 126.2(6)
C117 N7 Co4 113.4(6)
C120 N8 Co4 110.7(6)
C121 N8 C120 120.6(8)
C121 N8 Co4 128.4(6)
C78 O5 Co3 130.6(6)
C97 O6 Co3 130.1(6)
C109 O7 Co4 129.2(5)
C128 O8 Co4 127.9(6)
N5 Co3 O5 92.6(3)
N6 Co3 N5 86.6(3)
N6 Co3 O5 173.9(3)
O6 Co3 N5 175.5(3)
O6 Co3 N6 92.8(3)
O6 Co3 O5 88.4(2)
N7 Co4 N8 86.4(3)
N7 Co4 O7 93.9(3)
O7 Co4 N8 175.5(3)
O8 Co4 N7 179.5(3)
O8 Co4 N8 93.7(3)
O8 Co4 O7 86.1(3)
C63A C61A C57 114(2)
C63A C61A C64A 106.7(18)
C64A C61A C57 109(2)
C62A C61A C57 113(2)
C62A C61A C63A 106.9(18)
C62A C61A C64A 106.7(18)
C61A C63A H63D 109.5
C61A C63A H63E 109.5
C61A C63A H63F 109.5
H63D C63A H63E 109.5
H63D C63A H63F 109.5
H63E C63A H63F 109.5
C61A C64A H64D 109.5
C61A C64A H64E 109.5
C61A C64A H64F 109.5
H64D C64A H64E 109.5
H64D C64A H64F 109.5
H64E C64A H64F 109.5
C61A C62A H62D 109.5
C61A C62A H62E 109.5
C61A C62A H62F 109.5
H62D C62A H62E 109.5
H62D C62A H62F 109.5
H62E C62A H62F 109.5

loop_
_geom_bond_atom_site_label_1
_geom_bond_atom_site_label_2
_geom_bond_distance
C1 C2 1.386(11)
C1 C6 1.407(12)
C1 C7 1.485(12)
C2 H2 0.9500
C2 C3 1.381(12)
C3 H3 0.9500
C3 C4 1.398(12)
C4 H4 0.9500
C4 C5 1.374(11)
C5 H5 0.9500
C5 C6 1.407(11)
C6 C38 1.498(11)
C7 C8 1.416(11)
C7 C12 1.378(11)
C8 H8 0.9500
C8 C9 1.357(11)
C9 C10 1.446(11)
C9 C13 1.548(12)
C10 C11 1.411(11)
C10 O1 1.317(9)
C11 C12 1.437(11)
C11 C17 1.416(11)
C12 H12 0.9500
C13 C14 1.548(12)
C13 C15 1.519(13)
C13 C16 1.548(12)
C14 H14A 0.9800
C14 H14B 0.9800
C14 H14C 0.9800
C15 H15A 0.9800
C15 H15B 0.9800
C15 H15C 0.9800
C16 H16A 0.9800
C16 H16B 0.9800
C16 H16C 0.9800
C17 H17 0.9500
C17 N1 1.275(10)
C18 C19 1.526(11)
C18 C20 1.515(11)
C18 C21 1.524(11)
C18 N1 1.515(10)
C19 H19A 0.9800
C19 H19B 0.9800
C19 H19C 0.9800
C20 H20A 0.9800
C20 H20B 0.9800
C20 H20C 0.9800
C21 H21A 0.9900
C21 H21B 0.9900
C21 N2 1.480(10)
C22 C23 1.528(10)
C22 C24 1.430(12)
C22 N2 1.292(10)
C23 H23A 0.9800
C23 H23B 0.9800
C23 H23C 0.9800
C24 C25 1.415(12)
C24 C29 1.390(12)
C25 H25 0.9500
C25 C26 1.369(12)
C26 C27 1.412(13)
C26 C30 1.527(14)
C27 H27 0.9500
C27 C28 1.384(13)
C28 C29 1.455(12)
C28 C34 1.559(13)
C29 O2 1.321(10)
C30 C31 1.547(14)
C30 C32 1.508(15)
C30 C33 1.504(15)
C31 H31A 0.9800
C31 H31B 0.9800
C31 H31C 0.9800
C32 H32A 0.9800
C32 H32B 0.9800
C32 H32C 0.9800
C33 H33A 0.9800
C33 H33B 0.9800
C33 H33C 0.9800
C34 C35 1.537(12)
C34 C36 1.536(13)
C34 C37 1.525(15)
C35 H35A 0.9800
C35 H35B 0.9800
C35 H35C 0.9800
C36 H36A 0.9800
C36 H36B 0.9800
C36 H36C 0.9800
C37 H37A 0.9800
C37 H37B 0.9800
C37 H37C 0.9800
C38 C39 1.433(11)
C38 C43 1.355(11)
C39 H39 0.9500
C39 C40 1.379(11)
C40 C41 1.426(11)
C40 C44 1.521(11)
C41 C42 1.415(11)
C41 O3 1.329(9)
C42 C43 1.424(11)
C42 C48 1.414(10)
C43 H43 0.9500
C44 C45 1.537(11)
C44 C46 1.549(12)
C44 C47 1.545(12)
C45 H45A 0.9800
C45 H45B 0.9800
C45 H45C 0.9800
C46 H46A 0.9800
C46 H46B 0.9800
C46 H46C 0.9800
C47 H47A 0.9800
C47 H47B 0.9800
C47 H47C 0.9800
C48 H48 0.9500
C48 N3 1.327(10)
C49 C50 1.563(11)
C49 C51 1.497(11)
C49 C52 1.502(12)
C49 N3 1.509(10)
C50 H50A 0.9800
C50 H50B 0.9800
C50 H50C 0.9800
C51 H51A 0.9800
C51 H51B 0.9800
C51 H51C 0.9800
C52 H52A 0.9900
C52 H52B 0.9900
C52 N4 1.474(10)
C53 C54 1.503(11)
C53 C55 1.403(12)
C53 N4 1.311(10)
C54 H54A 0.9800
C54 H54B 0.9800
C54 H54C 0.9800
C55 C56 1.434(12)
C55 C60 1.423(12)
C56 H56 0.9500
C56 C57 1.371(13)
C57 C58 1.424(13)
C57 C61 1.50(3)
C57 C61A 1.60(4)
C58 H58 0.9500
C58 C59 1.397(12)
C59 C60 1.444(12)
C59 C65 1.525(12)
C60 O4 1.310(10)
C61 C62 1.536(16)
C61 C63 1.544(16)
C61 C64 1.539(16)
C62 H62A 0.9800
C62 H62B 0.9800
C62 H62C 0.9800
C63 H63A 0.9800
C63 H63B 0.9800
C63 H63C 0.9800
C64 H64A 0.9800
C64 H64B 0.9800
C64 H64C 0.9800
C65 C66 1.519(12)
C65 C67 1.551(13)
C65 C68 1.570(12)
C66 H66A 0.9800
C66 H66B 0.9800
C66 H66C 0.9800
C67 H67A 0.9800
C67 H67B 0.9800
C67 H67C 0.9800
C68 H68A 0.9800
C68 H68B 0.9800
C68 H68C 0.9800
N1 Co1 1.841(7)
N2 Co1 1.870(7)
N3 Co2 1.855(7)
N4 Co2 1.894(7)
O1 Co1 1.874(5)
O2 Co1 1.830(6)
O3 Co2 1.859(6)
O4 Co2 1.840(6)
C69 C70 1.380(11)
C69 C74 1.402(12)
C69 C75 1.510(11)
C70 H70 0.9500
C70 C71 1.390(11)
C71 H71 0.9500
C71 C72 1.374(12)
C72 H72 0.9500
C72 C73 1.357(12)
C73 H73 0.9500
C73 C74 1.410(11)
C74 C106 1.493(12)
C75 C76 1.411(11)
C75 C80 1.344(11)
C76 H76 0.9500
C76 C77 1.396(11)
C77 C78 1.425(11)
C77 C81 1.500(12)
C78 C79 1.428(11)
C78 O5 1.329(9)
C79 C80 1.410(11)
C79 C85 1.431(11)
C80 H80 0.9500
C81 C82 1.522(12)
C81 C83 1.547(14)
C81 C84 1.546(13)
C82 H82A 0.9800
C82 H82B 0.9800
C82 H82C 0.9800
C83 H83A 0.9800
C83 H83B 0.9800
C83 H83C 0.9800
C84 H84A 0.9800
C84 H84B 0.9800
C84 H84C 0.9800
C85 H85 0.9500
C85 N5 1.298(10)
C86 C87 1.514(12)
C86 C88 1.502(11)
C86 C89 1.480(12)
C86 N5 1.498(10)
C87 H87A 0.9800
C87 H87B 0.9800
C87 H87C 0.9800
C88 H88A 0.9800
C88 H88B 0.9800
C88 H88C 0.9800
C89 H89A 0.9900
C89 H89B 0.9900
C89 N6 1.487(10)
C90 C91 1.499(12)
C90 C92 1.482(12)
C90 N6 1.313(11)
C91 H91A 0.9800
C91 H91B 0.9800
C91 H91C 0.9800
C92 C93 1.431(12)
C92 C97 1.392(12)
C93 H93 0.9500
C93 C94 1.343(12)
C94 C95 1.411(12)
C94 C98 1.551(13)
C95 H95 0.9500
C95 C96 1.372(11)
C96 C97 1.431(11)
C96 C102 1.518(12)
C97 O6 1.329(10)
C98 C99 1.536(14)
C98 C100 1.502(14)
C98 C101 1.533(13)
C99 H99A 0.9800
C99 H99B 0.9800
C99 H99C 0.9800
C100 H10A 0.9800
C100 H10B 0.9800
C100 H10C 0.9800
C101 H10D 0.9800
C101 H10E 0.9800
C101 H10F 0.9800
C102 C103 1.549(11)
C102 C104 1.546(12)
C102 C105 1.493(11)
C103 H10G 0.9800
C103 H10H 0.9800
C103 H10I 0.9800
C104 H10J 0.9800
C104 H10K 0.9800
C104 H10L 0.9800
C105 H10M 0.9800
C105 H10N 0.9800
C105 H10O 0.9800
C106 C107 1.425(10)
C106 C111 1.358(11)
C107 H107 0.9500
C107 C108 1.369(11)
C108 C109 1.442(12)
C108 C112 1.537(11)
C109 C110 1.447(11)
C109 O7 1.305(10)
C110 C111 1.394(11)
C110 C116 1.434(12)
C111 H111 0.9500
C112 C113 1.557(12)
C112 C114 1.513(11)
C112 C115 1.510(11)
C113 H11A 0.9800
C113 H11B 0.9800
C113 H11C 0.9800
C114 H11D 0.9800
C114 H11E 0.9800
C114 H11F 0.9800
C115 H11G 0.9800
C115 H11H 0.9800
C115 H11I 0.9800
C116 H116 0.9500
C116 N7 1.281(10)
C117 C118 1.514(11)
C117 C119 1.496(11)
C117 C120 1.492(11)
C117 N7 1.503(11)
C118 H11J 0.9800
C118 H11K 0.9800
C118 H11L 0.9800
C119 H11M 0.9800
C119 H11N 0.9800
C119 H11O 0.9800
C120 H12A 0.9900
C120 H12B 0.9900
C120 N8 1.474(10)
C121 C122 1.517(12)
C121 C123 1.452(12)
C121 N8 1.299(11)
C122 H12C 0.9800
C122 H12D 0.9800
C122 H12E 0.9800
C123 C124 1.415(12)
C123 C128 1.427(12)
C124 H124 0.9500
C124 C125 1.366(12)
C125 C126 1.403(13)
C125 C129 1.596(15)
C126 H126 0.9500
C126 C127 1.377(12)
C127 C128 1.448(11)
C127 C133 1.524(12)
C128 O8 1.305(10)
C129 C130 1.638(18)
C129 C131 1.514(16)
C129 C132 1.461(16)
C130 H13A 0.9800
C130 H13B 0.9800
C130 H13C 0.9800
C131 H13D 0.9800
C131 H13E 0.9800
C131 H13F 0.9800
C132 H13G 0.9800
C132 H13H 0.9800
C132 H13I 0.9800
C133 C134 1.525(12)
C133 C135 1.516(11)
C133 C136 1.525(11)
C134 H13J 0.9800
C134 H13K 0.9800
C134 H13L 0.9800
C135 H13M 0.9800
C135 H13N 0.9800
C135 H13O 0.9800
C136 H13P 0.9800
C136 H13Q 0.9800
C136 H13R 0.9800
N5 Co3 1.855(7)
N6 Co3 1.843(7)
N7 Co4 1.856(7)
N8 Co4 1.881(8)
O5 Co3 1.863(6)
O6 Co3 1.824(5)
O7 Co4 1.862(6)
O8 Co4 1.836(5)
C61A C63A 1.53(2)
C61A C64A 1.54(2)
C61A C62A 1.53(2)
C63A H63D 0.9800
C63A H63E 0.9800
C63A H63F 0.9800
C64A H64D 0.9800
C64A H64E 0.9800
C64A H64F 0.9800
C62A H62D 0.9800
C62A H62E 0.9800
C62A H62F 0.9800

loop_
_geom_torsion_atom_site_label_1
_geom_torsion_atom_site_label_2
_geom_torsion_atom_site_label_3
_geom_torsion_atom_site_label_4
_geom_torsion
C1 C2 C3 C4 -2.8(14)
C1 C6 C38 C39 -128.6(9)
C1 C6 C38 C43 53.1(14)
C1 C7 C8 C9 174.0(9)
C1 C7 C12 C11 -175.4(8)
C2 C1 C6 C5 -0.7(13)
C2 C1 C6 C38 -176.2(8)
C2 C1 C7 C8 -130.7(9)
C2 C1 C7 C12 41.4(12)
C2 C3 C4 C5 3.0(14)
C3 C4 C5 C6 -2.1(14)
C4 C5 C6 C1 1.0(14)
C4 C5 C6 C38 176.8(8)
C5 C6 C38 C39 55.9(12)
C5 C6 C38 C43 -122.4(10)
C6 C1 C2 C3 1.6(13)
C6 C1 C7 C8 47.8(13)
C6 C1 C7 C12 -140.2(9)
C6 C38 C39 C40 -176.9(9)
C6 C38 C43 C42 174.7(8)
C7 C1 C2 C3 -179.9(9)
C7 C1 C6 C5 -179.2(8)
C7 C1 C6 C38 5.3(14)
C7 C8 C9 C10 2.3(14)
C7 C8 C9 C13 -178.2(8)
C8 C7 C12 C11 -3.0(13)
C8 C9 C10 C11 -4.9(13)
C8 C9 C10 O1 177.2(8)
C8 C9 C13 C14 -122.5(9)
C8 C9 C13 C15 116.5(10)
C8 C9 C13 C16 -3.0(13)
C9 C10 C11 C12 3.7(13)
C9 C10 C11 C17 -171.7(8)
C9 C10 O1 Co1 -180.0(6)
C10 C9 C13 C14 57.0(12)
C10 C9 C13 C15 -64.0(11)
C10 C9 C13 C16 176.5(9)
C10 C11 C12 C7 0.3(13)
C10 C11 C17 N1 -3.4(15)
C10 O1 Co1 N1 -9.1(8)
C10 O1 Co1 O2 174.6(8)
C11 C10 O1 Co1 2.2(13)
C11 C17 N1 C18 174.1(7)
C11 C17 N1 Co1 -8.0(13)
C12 C7 C8 C9 1.7(14)
C12 C11 C17 N1 -179.0(8)
C13 C9 C10 C11 175.5(8)
C13 C9 C10 O1 -2.3(14)
C17 C11 C12 C7 176.2(8)
C17 N1 Co1 N2 -161.2(8)
C17 N1 Co1 O1 12.0(8)
C18 C21 N2 C22 157.1(7)
C18 C21 N2 Co1 -31.6(8)
C18 N1 Co1 N2 16.7(6)
C18 N1 Co1 O1 -170.0(5)
C19 C18 C21 N2 -73.2(9)
C19 C18 N1 C17 -100.2(9)
C19 C18 N1 Co1 81.6(7)
C20 C18 C21 N2 164.9(7)
C20 C18 N1 C17 21.9(11)
C20 C18 N1 Co1 -156.3(6)
C21 C18 N1 C17 142.1(8)
C21 C18 N1 Co1 -36.1(8)
C21 N2 Co1 N1 8.7(6)
C21 N2 Co1 O2 -175.0(6)
C22 C24 C25 C26 -177.6(10)
C22 C24 C29 C28 -179.2(9)
C22 C24 C29 O2 -5.3(15)
C22 N2 Co1 N1 179.0(8)
C22 N2 Co1 O2 -4.8(8)
C23 C22 C24 C25 -14.5(13)
C23 C22 C24 C29 170.2(9)
C23 C22 N2 C21 3.6(12)
C23 C22 N2 Co1 -166.1(6)
C24 C22 N2 C21 -174.8(8)
C24 C22 N2 Co1 15.6(13)
C24 C25 C26 C27 -1.1(17)
C24 C25 C26 C30 177.4(11)
C24 C29 O2 Co1 17.6(13)
C25 C24 C29 C28 5.5(14)
C25 C24 C29 O2 179.4(9)
C25 C26 C27 C28 0.7(18)
C25 C26 C30 C31 5.4(18)
C25 C26 C30 C32 123.4(12)
C25 C26 C30 C33 -116.8(13)
C26 C27 C28 C29 2.6(18)
C26 C27 C28 C34 -179.9(11)
C27 C26 C30 C31 -176.2(11)
C27 C26 C30 C32 -58.2(15)
C27 C26 C30 C33 61.6(16)
C27 C28 C29 C24 -5.7(15)
C27 C28 C29 O2 180.0(9)
C27 C28 C34 C35 -1.2(16)
C27 C28 C34 C36 -120.5(11)
C27 C28 C34 C37 117.1(12)
C28 C29 O2 Co1 -168.4(6)
C29 C24 C25 C26 -2.1(16)
C29 C28 C34 C35 176.3(10)
C29 C28 C34 C36 57.0(14)
C29 C28 C34 C37 -65.4(13)
C29 O2 Co1 N2 -11.7(8)
C29 O2 Co1 O1 175.0(8)
C30 C26 C27 C28 -177.9(11)
C34 C28 C29 C24 176.7(10)
C34 C28 C29 O2 2.4(15)
C38 C39 C40 C41 4.0(14)
C38 C39 C40 C44 -177.9(8)
C39 C38 C43 C42 -3.6(13)
C39 C40 C41 C42 -7.3(13)
C39 C40 C41 O3 171.3(8)
C39 C40 C44 C45 3.2(13)
C39 C40 C44 C46 123.0(9)
C39 C40 C44 C47 -116.7(9)
C40 C41 C42 C43 5.4(13)
C40 C41 C42 C48 -173.8(8)
C40 C41 O3 Co2 -170.4(6)
C41 C40 C44 C45 -178.7(8)
C41 C40 C44 C46 -58.9(11)
C41 C40 C44 C47 61.4(11)
C41 C42 C43 C38 0.2(14)
C41 C42 C48 N3 -9.0(14)
C41 O3 Co2 N3 -16.4(7)
C41 O3 Co2 O4 160.9(7)
C42 C41 O3 Co2 8.1(12)
C42 C48 N3 C49 176.4(8)
C42 C48 N3 Co2 -5.4(13)
C43 C38 C39 C40 1.5(14)
C43 C42 C48 N3 171.7(8)
C44 C40 C41 C42 174.6(8)
C44 C40 C41 O3 -6.8(13)
C48 C42 C43 C38 179.4(8)
C48 N3 Co2 N4 -163.2(8)
C48 N3 Co2 O3 14.8(8)
C49 C52 N4 C53 157.3(8)
C49 C52 N4 Co2 -30.0(9)
C49 N3 Co2 N4 15.1(6)
C49 N3 Co2 O3 -166.9(6)
C50 C49 C52 N4 -73.0(9)
C50 C49 N3 C48 -99.4(9)
C50 C49 N3 Co2 82.1(7)
C51 C49 C52 N4 164.6(7)
C51 C49 N3 C48 23.2(12)
C51 C49 N3 Co2 -155.3(7)
C52 C49 N3 C48 144.9(8)
C52 C49 N3 Co2 -33.6(8)
C52 N4 Co2 N3 8.3(6)
C52 N4 Co2 O4 -169.0(6)
C53 C55 C56 C57 -178.5(10)
C53 C55 C60 C59 -175.1(9)
C53 C55 C60 O4 3.7(15)
C53 N4 Co2 N3 -179.7(8)
C53 N4 Co2 O4 3.0(8)
C54 C53 C55 C56 -18.0(14)
C54 C53 C55 C60 162.9(9)
C54 C53 N4 C52 3.0(13)
C54 C53 N4 Co2 -168.3(6)
C55 C53 N4 C52 -178.3(8)
C55 C53 N4 Co2 10.5(13)
C55 C56 C57 C58 -5.3(17)
C55 C56 C57 C61 -173.5(10)
C55 C56 C57 C61A 160.3(13)
C55 C60 O4 Co2 14.0(13)
C56 C55 C60 C59 5.8(14)
C56 C55 C60 O4 -175.5(9)
C56 C57 C58 C59 3.5(17)
C56 C57 C61 C62 172.8(11)
C56 C57 C61 C63 -71.3(13)
C56 C57 C61 C64 49.7(14)
C56 C57 C61A C63A -105.7(16)
C56 C57 C61A C64A 13.3(19)
C56 C57 C61A C62A 131.7(14)
C57 C58 C59 C60 2.9(16)
C57 C58 C59 C65 -176.0(10)
C58 C57 C61 C62 5.4(16)
C58 C57 C61 C63 121.3(13)
C58 C57 C61 C64 -117.7(13)
C58 C57 C61A C63A 60.4(16)
C58 C57 C61A C64A 179.4(12)
C58 C57 C61A C62A -62.2(16)
C58 C59 C60 C55 -7.5(14)
C58 C59 C60 O4 173.7(9)
C58 C59 C65 C66 121.2(10)
C58 C59 C65 C67 -117.3(10)
C58 C59 C65 C68 1.7(13)
C59 C60 O4 Co2 -167.2(6)
C60 C55 C56 C57 0.7(16)
C60 C59 C65 C66 -57.7(12)
C60 C59 C65 C67 63.8(12)
C60 C59 C65 C68 -177.2(9)
C60 O4 Co2 N4 -15.2(8)
C60 O4 Co2 O3 166.8(8)
C61 C57 C58 C59 170.5(12)
C65 C59 C60 C55 171.5(9)
C65 C59 C60 O4 -7.4(14)
N1 C18 C21 N2 41.5(9)
N2 C22 C24 C25 163.9(9)
N2 C22 C24 C29 -11.4(14)
N3 C49 C52 N4 39.9(9)
N4 C53 C55 C56 163.3(9)
N4 C53 C55 C60 -15.8(15)
O1 C10 C11 C12 -178.4(8)
O1 C10 C11 C17 6.2(14)
O3 C41 C42 C43 -173.2(8)
O3 C41 C42 C48 7.6(14)
C69 C70 C71 C72 -4.5(15)
C69 C74 C106 C107 38.3(13)
C69 C74 C106 C111 -148.5(10)
C69 C75 C76 C77 -174.3(8)
C69 C75 C80 C79 173.6(8)
C70 C69 C74 C73 0.1(14)
C70 C69 C74 C106 -174.7(8)
C70 C69 C75 C76 58.0(12)
C70 C69 C75 C80 -120.7(10)
C70 C71 C72 C73 5.5(15)
C71 C72 C73 C74 -3.9(15)
C72 C73 C74 C69 1.0(14)
C72 C73 C74 C106 176.1(8)
C73 C74 C106 C107 -136.4(9)
C73 C74 C106 C111 36.8(14)
C74 C69 C70 C71 1.7(14)
C74 C69 C75 C76 -124.3(10)
C74 C69 C75 C80 57.0(13)
C74 C106 C107 C108 176.2(8)
C74 C106 C111 C110 -175.8(8)
C75 C69 C70 C71 179.5(9)
C75 C69 C74 C73 -177.5(8)
C75 C69 C74 C106 7.7(15)
C75 C76 C77 C78 2.8(14)
C75 C76 C77 C81 -177.8(9)
C76 C75 C80 C79 -5.1(13)
C76 C77 C78 C79 -9.1(13)
C76 C77 C78 O5 171.6(8)
C76 C77 C81 C82 7.3(15)
C76 C77 C81 C83 -112.1(10)
C76 C77 C81 C84 126.5(10)
C77 C78 C79 C80 8.7(13)
C77 C78 C79 C85 -173.9(8)
C77 C78 O5 Co3 -177.0(6)
C78 C77 C81 C82 -173.4(10)
C78 C77 C81 C83 67.2(12)
C78 C77 C81 C84 -54.2(13)
C78 C79 C80 C75 -1.4(14)
C78 C79 C85 N5 -4.5(14)
C78 O5 Co3 N5 -9.9(7)
C78 O5 Co3 O6 174.4(7)
C79 C78 O5 Co3 3.8(12)
C79 C85 N5 C86 173.3(8)
C79 C85 N5 Co3 -5.6(13)
C80 C75 C76 C77 4.5(14)
C80 C79 C85 N5 172.9(8)
C81 C77 C78 C79 171.5(9)
C81 C77 C78 O5 -7.7(14)
C85 C79 C80 C75 -178.8(8)
C85 N5 Co3 N6 -163.4(8)
C85 N5 Co3 O5 10.5(8)
C86 C89 N6 C90 160.1(8)
C86 C89 N6 Co3 -28.6(9)
C86 N5 Co3 N6 17.6(6)
C86 N5 Co3 O5 -168.4(6)
C87 C86 C89 N6 -74.6(9)
C87 C86 N5 C85 -98.5(9)
C87 C86 N5 Co3 80.5(8)
C88 C86 C89 N6 161.9(7)
C88 C86 N5 C85 23.5(12)
C88 C86 N5 Co3 -157.5(7)
C89 C86 N5 C85 144.8(8)
C89 C86 N5 Co3 -36.2(8)
C89 N6 Co3 N5 6.2(6)
C89 N6 Co3 O6 -178.3(6)
C90 C92 C93 C94 -177.0(9)
C90 C92 C97 C96 176.8(9)
C90 C92 C97 O6 -5.0(15)
C90 N6 Co3 N5 176.0(9)
C90 N6 Co3 O6 -8.5(9)
C91 C90 C92 C93 -6.2(13)
C91 C90 C92 C97 176.2(9)
C91 C90 N6 C89 0.6(13)
C91 C90 N6 Co3 -168.9(7)
C92 C90 N6 C89 -177.3(8)
C92 C90 N6 Co3 13.2(14)
C92 C93 C94 C95 0.4(15)
C92 C93 C94 C98 177.3(9)
C92 C97 O6 Co3 9.4(13)
C93 C92 C97 C96 -0.8(14)
C93 C92 C97 O6 177.4(8)
C93 C94 C95 C96 -1.4(15)
C93 C94 C98 C99 1.6(15)
C93 C94 C98 C100 123.6(12)
C93 C94 C98 C101 -114.6(12)
C94 C95 C96 C97 1.3(15)
C94 C95 C96 C102 -178.4(9)
C95 C94 C98 C99 178.5(9)
C95 C94 C98 C100 -59.6(13)
C95 C94 C98 C101 62.3(13)
C95 C96 C97 C92 -0.2(14)
C95 C96 C97 O6 -178.4(8)
C95 C96 C102 C103 -3.4(13)
C95 C96 C102 C104 -122.0(9)
C95 C96 C102 C105 114.9(10)
C96 C97 O6 Co3 -172.4(6)
C97 C92 C93 C94 0.7(15)
C97 C96 C102 C103 176.9(9)
C97 C96 C102 C104 58.4(11)
C97 C96 C102 C105 -64.7(11)
C97 O6 Co3 N6 -3.2(8)
C97 O6 Co3 O5 -177.3(8)
C98 C94 C95 C96 -178.4(9)
C102 C96 C97 C92 179.5(9)
C102 C96 C97 O6 1.2(13)
C106 C107 C108 C109 -0.3(13)
C106 C107 C108 C112 -176.4(8)
C107 C106 C111 C110 -2.6(14)
C107 C108 C109 C110 -2.0(13)
C107 C108 C109 O7 176.2(8)
C107 C108 C112 C113 -7.7(12)
C107 C108 C112 C114 111.4(10)
C107 C108 C112 C115 -124.4(9)
C108 C109 C110 C111 2.1(13)
C108 C109 C110 C116 -179.3(9)
C108 C109 O7 Co4 -172.1(6)
C109 C108 C112 C113 176.2(8)
C109 C108 C112 C114 -64.7(11)
C109 C108 C112 C115 59.5(11)
C109 C110 C111 C106 0.3(14)
C109 C110 C116 N7 -2.7(16)
C109 O7 Co4 N7 -10.7(8)
C109 O7 Co4 O8 169.8(8)
C110 C109 O7 Co4 6.1(13)
C110 C116 N7 C117 176.1(9)
C110 C116 N7 Co4 -5.5(15)
C111 C106 C107 C108 2.6(13)
C111 C110 C116 N7 176.0(9)
C112 C108 C109 C110 174.2(8)
C112 C108 C109 O7 -7.6(13)
C116 C110 C111 C106 -178.4(9)
C116 N7 Co4 N8 -165.4(9)
C116 N7 Co4 O7 10.1(9)
C117 C120 N8 C121 150.1(9)
C117 C120 N8 Co4 -35.3(8)
C117 N7 Co4 N8 13.1(6)
C117 N7 Co4 O7 -171.4(6)
C118 C117 C120 N8 -72.2(9)
C118 C117 N7 C116 -99.3(10)
C118 C117 N7 Co4 82.1(8)
C119 C117 C120 N8 165.8(7)
C119 C117 N7 C116 23.6(12)
C119 C117 N7 Co4 -155.0(6)
C120 C117 N7 C116 144.4(8)
C120 C117 N7 Co4 -34.2(8)
C120 N8 Co4 N7 12.5(6)
C120 N8 Co4 O8 -168.0(5)
C121 C123 C124 C125 174.5(10)
C121 C123 C128 C127 -172.3(8)
C121 C123 C128 O8 7.0(15)
C121 N8 Co4 N7 -173.4(9)
C121 N8 Co4 O8 6.1(9)
C122 C121 C123 C124 -16.8(13)
C122 C121 C123 C128 163.1(9)
C122 C121 N8 C120 1.7(13)
C122 C121 N8 Co4 -171.9(6)
C123 C121 N8 C120 -178.7(8)
C123 C121 N8 Co4 7.6(14)
C123 C124 C125 C126 1.1(17)
C123 C124 C125 C129 176.6(11)
C123 C128 O8 Co4 11.4(13)
C124 C123 C128 C127 7.6(14)
C124 C123 C128 O8 -173.1(9)
C124 C125 C126 C127 0.9(18)
C124 C125 C129 C130 -108.5(13)
C124 C125 C129 C131 136.1(12)
C124 C125 C129 C132 4(2)
C125 C126 C127 C128 1.5(16)
C125 C126 C127 C133 -175.9(10)
C126 C125 C129 C130 66.9(15)
C126 C125 C129 C131 -48.5(17)
C126 C125 C129 C132 179.4(13)
C126 C127 C128 C123 -5.6(14)
C126 C127 C128 O8 175.1(9)
C126 C127 C133 C134 119.2(10)
C126 C127 C133 C135 -119.2(10)
C126 C127 C133 C136 -0.1(13)
C127 C128 O8 Co4 -169.3(6)
C128 C123 C124 C125 -5.4(16)
C128 C127 C133 C134 -58.1(11)
C128 C127 C133 C135 63.6(11)
C128 C127 C133 C136 -177.4(8)
C128 O8 Co4 N8 -15.8(8)
C128 O8 Co4 O7 168.7(8)
C129 C125 C126 C127 -174.7(11)
C133 C127 C128 C123 171.7(9)
C133 C127 C128 O8 -7.6(14)
N5 C86 C89 N6 39.8(9)
N6 C90 C92 C93 171.7(8)
N6 C90 C92 C97 -5.9(14)
N7 C117 C120 N8 43.0(9)
N8 C121 C123 C124 163.6(9)
N8 C121 C123 C128 -16.5(15)
O5 C78 C79 C80 -172.0(8)
O5 C78 C79 C85 5.4(13)
O7 C109 C110 C111 -176.2(8)
O7 C109 C110 C116 2.5(14)
C61A C57 C58 C59 -163.5(12)

loop_
_twin_individual_id
_twin_individual_mass_fraction_refined
1 0.5732(16)
2 0.4268(16)
